data_4341796
loop_
_publ_author_name
'Alaimo, Alysha A.'
'Takahashi, Daisuke'
'Cunha-Silva, Lu\'is'
'Christou, George'
'Stamatatos, Theocharis C.'

_publ_section_title
;
 Emissive {Mn4IIICa} Clusters with Square Pyramidal Topologies: Syntheses
 and Structural, Spectroscopic, and Physicochemical Characterization
;
_journal_issue 5
_journal_name_full 'Inorganic chemistry'
_journal_page_first 2137
_journal_paper_doi 10.1021/ic502492x
_journal_volume 54
_journal_year 2014
_chemical_formula_moiety 'C102 H64 Ca Mn4 N6 O26, 5(C6 H16 N), Cl O4, 2(C H2 Cl2) '
_chemical_formula_sum 'C134 H148 Ca Cl5 Mn4 N11 O30'
_chemical_formula_weight 2829.72
_chemical_name_systematic
; 
 ? 
;
_space_group_IT_number 14
_symmetry_cell_setting monoclinic
_symmetry_space_group_name_Hall '-P 2yn'
_symmetry_space_group_name_H-M 'P 1 21/n 1'
_atom_sites_solution_hydrogens geom
_atom_sites_solution_primary direct
_atom_sites_solution_secondary difmap
_audit_creation_date '06 October 2014'
_audit_creation_method 'SHELXL-97, manual editing plus enCIFer'
_cell_angle_alpha 90.00
_cell_angle_beta 101.206(3)
_cell_angle_gamma 90.00
_cell_formula_units_Z 4
_cell_length_a 14.7076(12)
_cell_length_b 29.524(2)
_cell_length_c 31.846(2)
_cell_measurement_reflns_used 9933
_cell_measurement_temperature 150(2)
_cell_measurement_theta_max 28.19
_cell_measurement_theta_min 2.51
_cell_volume 13564.8(17)
_computing_cell_refinement 'APEX2 '
_computing_data_collection 'APEX2 (Bruker, 2006)'
_computing_data_reduction 'SAINT+ (Bruker, 1997-2005)'
_computing_molecular_graphics 'SHELXTL '
_computing_publication_material 'SHELXTL '
_computing_structure_refinement 'SHELXTL '
_computing_structure_solution 'SHELXTL (Bruker 2001)'
_diffrn_ambient_temperature 150(2)
_diffrn_measured_fraction_theta_full 0.996
_diffrn_measured_fraction_theta_max 0.996
_diffrn_measurement_device_type 'Bruker X8 Kappa CCD APEX II'
_diffrn_measurement_method '\f and \w scans'
_diffrn_radiation_monochromator graphite
_diffrn_radiation_source 'fine-focus sealed tube'
_diffrn_radiation_type MoK\a
_diffrn_radiation_wavelength 0.71073
_diffrn_reflns_av_R_equivalents 0.0765
_diffrn_reflns_av_sigmaI/netI 0.0687
_diffrn_reflns_limit_h_max 17
_diffrn_reflns_limit_h_min -17
_diffrn_reflns_limit_k_max 35
_diffrn_reflns_limit_k_min -35
_diffrn_reflns_limit_l_max 37
_diffrn_reflns_limit_l_min -37
_diffrn_reflns_number 168834
_diffrn_reflns_theta_full 25.03
_diffrn_reflns_theta_max 25.03
_diffrn_reflns_theta_min 3.66
_exptl_absorpt_coefficient_mu 0.577
_exptl_absorpt_correction_T_max 0.9773
_exptl_absorpt_correction_T_min 0.8691
_exptl_absorpt_correction_type multi-scan
_exptl_absorpt_process_details
;
 SADABS (Sheldrick, 1997)
;
_exptl_crystal_colour brown
_exptl_crystal_density_diffrn 1.386
_exptl_crystal_density_method 'not measured'
_exptl_crystal_description plate
_exptl_crystal_F_000 5896
_exptl_crystal_size_max 0.25
_exptl_crystal_size_mid 0.14
_exptl_crystal_size_min 0.04
_platon_squeeze_details
;
;
_refine_diff_density_max 1.799
_refine_diff_density_min -1.188
_refine_diff_density_rms 0.106
_refine_ls_extinction_method none
_refine_ls_goodness_of_fit_ref 1.096
_refine_ls_hydrogen_treatment constr
_refine_ls_matrix_type fullcycle
_refine_ls_number_parameters 1691
_refine_ls_number_reflns 23889
_refine_ls_number_restraints 49
_refine_ls_restrained_S_all 1.103
_refine_ls_R_factor_all 0.1268
_refine_ls_R_factor_gt 0.0969
_refine_ls_shift/su_max 0.001
_refine_ls_shift/su_mean 0.000
_refine_ls_structure_factor_coef Fsqd
_refine_ls_weighting_details 'calc w=1/[\s^2^(Fo^2^)+(0.0604P)^2^+94.7086P] where P=(Fo^2^+2Fc^2^)/3'
_refine_ls_weighting_scheme calc
_refine_ls_wR_factor_gt 0.1991
_refine_ls_wR_factor_ref 0.2133
_reflns_number_gt 18359
_reflns_number_total 23889
_reflns_threshold_expression >2sigma(I)
_cod_data_source_file ic502492x_si_002.cif
_cod_data_source_block aa36bsr
_cod_depositor_comments
;
The following automatic conversions were performed:

'_symmetry_cell_setting' value 'Monoclinic' changed to 'monoclinic'
according to
/home/saulius/struct/COD-crude-data--automatic-downloads/rss-feeds/ACS/lib/dictionaries/cif_core.dic
dictionary named 'cif_core.dic' version 2.4.2 from 2011-04-26.

Automatic conversion script
Id: cif_fix_values 2935 2014-11-11 08:27:57Z andrius 

 Adding full bibliography for 4341794--4341797.cif.
;
_cod_original_sg_symbol_H-M 'P 21/n'
_cod_database_code 4341796

loop_
_symmetry_equiv_pos_as_xyz
'x, y, z'
'-x+1/2, y+1/2, -z+1/2'
'-x, -y, -z'
'x-1/2, -y-1/2, z-1/2'

loop_
_atom_site_label
_atom_site_type_symbol
_atom_site_fract_x
_atom_site_fract_y
_atom_site_fract_z
_atom_site_U_iso_or_equiv
_atom_site_adp_type
_atom_site_occupancy
_atom_site_symmetry_multiplicity
_atom_site_calc_flag
_atom_site_refinement_flags
_atom_site_disorder_assembly
_atom_site_disorder_group
Mn4 Mn 0.33577(6) 0.03628(3) 0.12385(3) 0.01450(19) Uani 1 1 d . . .
Mn1 Mn 0.20578(6) 0.11669(3) 0.21828(3) 0.01515(19) Uani 1 1 d . . .
Mn3 Mn 0.62192(6) 0.10345(3) 0.17309(3) 0.0173(2) Uani 1 1 d . . .
Mn2 Mn 0.48308(6) 0.19270(3) 0.25954(3) 0.0173(2) Uani 1 1 d . . .
Ca1 Ca 0.44518(7) 0.06742(4) 0.23658(3) 0.0123(2) Uani 1 1 d . . .
O11 O 0.2983(3) 0.10517(13) 0.09377(12) 0.0213(9) Uani 1 1 d . . .
O15 O 0.1177(2) 0.07969(13) 0.17902(12) 0.0174(8) Uani 1 1 d . . .
O1 O 0.3953(2) 0.14703(13) 0.23898(12) 0.0178(8) Uani 1 1 d . . .
O6 O 0.4358(2) 0.06659(13) 0.15887(11) 0.0154(8) Uani 1 1 d . . .
O5 O 0.2909(2) 0.08014(12) 0.19713(11) 0.0153(8) Uani 1 1 d . . .
O25 O 0.1615(4) 0.24246(17) 0.1287(2) 0.0592(17) Uani 1 1 d . . .
H25 H 0.1380 0.2638 0.1404 0.071 Uiso 1 1 calc R . .
O21 O 0.5685(3) 0.23853(14) 0.27975(13) 0.0255(10) Uani 1 1 d . . .
O24 O 0.4346(3) 0.22624(13) 0.19590(13) 0.0239(9) Uani 1 1 d . . .
O23 O 0.1193(3) 0.15867(14) 0.22865(13) 0.0250(9) Uani 1 1 d . . .
O20 O 0.6937(3) 0.15617(13) 0.19606(13) 0.0221(9) Uani 1 1 d . . .
O14 O 0.2386(3) 0.00655(13) 0.08781(12) 0.0192(9) Uani 1 1 d . . .
O12 O 0.4377(4) 0.2179(2) 0.0593(2) 0.077(2) Uani 1 1 d . . .
H12 H 0.4959 0.2171 0.0641 0.092 Uiso 1 1 calc R . .
O7 O 0.4294(3) 0.02519(13) 0.08970(11) 0.0181(8) Uani 1 1 d . . .
O26 O 0.2174(3) 0.15740(13) 0.14381(13) 0.0207(9) Uani 1 1 d . . .
H26 H 0.2361 0.1413 0.1255 0.025 Uiso 1 1 calc R . .
O22 O 0.3788(3) 0.21648(13) 0.28296(13) 0.0220(9) Uani 1 1 d . . .
O13 O 0.5082(3) 0.18540(15) 0.13669(13) 0.0252(10) Uani 1 1 d . . .
H13 H 0.4884 0.1970 0.1572 0.030 Uiso 1 1 calc R . .
O10 O 0.3792(3) -0.00543(13) 0.22752(12) 0.0219(9) Uani 1 1 d . . .
O4 O 0.5720(3) 0.01860(13) 0.23014(12) 0.0224(9) Uani 1 1 d . . .
O17 O 0.1996(3) 0.07734(14) 0.27474(12) 0.0225(9) Uani 1 1 d . . .
O16 O 0.3532(3) 0.06813(13) 0.29211(12) 0.0231(9) Uani 1 1 d . . .
O8 O 0.6840(3) 0.09595(15) 0.12792(13) 0.0283(10) Uani 1 1 d . . .
O9 O 0.3675(3) -0.03122(13) 0.16037(12) 0.0208(9) Uani 1 1 d . . .
O2 O 0.5473(3) 0.12182(12) 0.21126(12) 0.0184(8) Uani 1 1 d . . .
O18 O 0.5544(3) 0.08459(14) 0.29792(13) 0.0253(9) Uani 1 1 d . . .
O3 O 0.6944(3) 0.05405(13) 0.21311(14) 0.0250(9) Uani 1 1 d . . .
O19 O 0.5433(3) 0.15550(14) 0.32157(12) 0.0239(9) Uani 1 1 d . . .
N2 N 0.4352(3) 0.16415(17) 0.10902(15) 0.0238(11) Uani 1 1 d . . .
N6 N 0.2774(3) 0.19416(16) 0.15449(16) 0.0241(11) Uani 1 1 d . . .
N1 N 0.5169(3) 0.06663(16) 0.14195(14) 0.0174(10) Uani 1 1 d . . .
N5 N 0.3063(3) 0.15685(15) 0.24645(15) 0.0166(10) Uani 1 1 d . . .
N3 N 0.2509(3) 0.05375(15) 0.16236(14) 0.0153(10) Uani 1 1 d . . .
N4 N 0.5757(3) 0.16242(15) 0.23179(15) 0.0165(10) Uani 1 1 d . . .
C98 C 0.2420(4) 0.2359(2) 0.1481(2) 0.0263(14) Uani 1 1 d . . .
C26 C 0.4074(5) 0.1814(3) 0.0703(2) 0.0395(18) Uani 1 1 d . . .
C1 C 0.6554(4) 0.0213(2) 0.22763(19) 0.0219(13) Uani 1 1 d . . .
C2 C 0.5082(4) 0.04478(19) 0.10539(17) 0.0154(12) Uani 1 1 d . . .
C31 C 0.1473(4) 0.00699(19) 0.08766(17) 0.0181(12) Uani 1 1 d . . .
C90 C 0.2147(4) 0.20813(19) 0.28032(18) 0.0187(12) Uani 1 1 d . . .
C89 C 0.3034(4) 0.19329(19) 0.26912(17) 0.0181(12) Uani 1 1 d . . .
C3 C 0.5852(4) 0.0419(2) 0.08247(18) 0.0232(13) Uani 1 1 d . . .
C39 C 0.2645(4) 0.0493(2) 0.34439(18) 0.0234(14) Uani 1 1 d . . .
C33 C 0.1604(4) 0.05504(18) 0.15467(17) 0.0156(12) Uani 1 1 d . . .
C82 C 0.6521(4) 0.17851(19) 0.22238(17) 0.0169(12) Uani 1 1 d . . .
C32 C 0.1061(4) 0.02927(18) 0.11850(17) 0.0166(12) Uani 1 1 d . . .
C9 C 0.3652(4) -0.0359(2) 0.20009(18) 0.0190(13) Uani 1 1 d . . .
C44 C 0.2976(4) 0.0057(2) 0.35782(18) 0.0217(13) Uani 1 1 d . . .
C96 C 0.3976(4) 0.2668(2) 0.1881(2) 0.0289(15) Uani 1 1 d . . .
C35 C -0.0449(4) 0.0021(2) 0.08367(19) 0.0266(14) Uani 1 1 d . . .
H35 H -0.1098 -0.0001 0.0826 0.032 Uiso 1 1 calc R . .
C92 C 0.0482(4) 0.2079(2) 0.2710(2) 0.0287(15) Uani 1 1 d . . .
H92 H -0.0107 0.1974 0.2565 0.034 Uiso 1 1 calc R . .
C38 C 0.2739(4) 0.06627(19) 0.30066(17) 0.0187(12) Uani 1 1 d . . .
C83 C 0.6909(4) 0.22142(19) 0.2404(2) 0.0224(13) Uani 1 1 d . . .
C8 C 0.5767(4) 0.0137(2) 0.04740(18) 0.0237(13) Uani 1 1 d . . .
H8 H 0.5213 -0.0033 0.0391 0.028 Uiso 1 1 calc R . .
C54 C 0.6537(4) 0.1058(2) 0.36255(18) 0.0226(13) Uani 1 1 d . . .
C34 C 0.0104(4) 0.0263(2) 0.11576(19) 0.0225(13) Uani 1 1 d . . .
H34 H -0.0172 0.0412 0.1366 0.027 Uiso 1 1 calc R . .
C55 C 0.6353(4) 0.0777(2) 0.39545(19) 0.0264(14) Uani 1 1 d . . .
C4 C 0.6683(4) 0.0679(2) 0.09512(18) 0.0222(13) Uani 1 1 d . . .
C58 C 0.8132(4) 0.1176(3) 0.4006(2) 0.0347(16) Uani 1 1 d . . .
C59 C 0.7419(4) 0.1251(2) 0.3641(2) 0.0283(15) Uani 1 1 d . . .
C84 C 0.6483(4) 0.2483(2) 0.2678(2) 0.0253(14) Uani 1 1 d . . .
C5 C 0.7370(4) 0.0633(2) 0.0703(2) 0.0283(15) Uani 1 1 d . . .
H5 H 0.7925 0.0804 0.0778 0.034 Uiso 1 1 calc R . .
C41 C 0.2185(5) 0.0625(2) 0.4136(2) 0.0314(15) Uani 1 1 d . . .
C7 C 0.6461(4) 0.0092(2) 0.02385(19) 0.0291(15) Uani 1 1 d . . .
H7 H 0.6388 -0.0110 0.0002 0.035 Uiso 1 1 calc R . .
C95 C 0.2176(4) 0.2404(2) 0.3125(2) 0.0242(13) Uani 1 1 d . . .
H95 H 0.2758 0.2521 0.3265 0.029 Uiso 1 1 calc R . .
C43 C 0.2884(4) -0.0097(2) 0.39981(19) 0.0283(14) Uani 1 1 d . . .
C18 C 0.5270(5) -0.1575(2) 0.3071(2) 0.0415(19) Uani 1 1 d . . .
H18 H 0.5685 -0.1740 0.3283 0.050 Uiso 1 1 calc R . .
C37 C 0.0896(4) -0.0164(2) 0.05481(18) 0.0219(13) Uani 1 1 d . . .
H37 H 0.1156 -0.0310 0.0333 0.026 Uiso 1 1 calc R . .
C94 C 0.1376(4) 0.2557(2) 0.3243(2) 0.0292(15) Uani 1 1 d . . .
H94 H 0.1409 0.2769 0.3470 0.035 Uiso 1 1 calc R . .
C81 C 0.7407(4) -0.0281(2) 0.1666(2) 0.0304(15) Uani 1 1 d . . .
H81 H 0.6990 -0.0039 0.1574 0.036 Uiso 1 1 calc R . .
C45 C 0.3400(4) -0.0242(2) 0.3325(2) 0.0291(15) Uani 1 1 d . . .
H45 H 0.3454 -0.0154 0.3044 0.035 Uiso 1 1 calc R . .
C14 C 0.3776(5) -0.1498(2) 0.2600(2) 0.0301(15) Uani 1 1 d . . .
C70 C 0.8230(4) -0.0772(2) 0.2239(2) 0.0295(15) Uani 1 1 d . . .
C93 C 0.0531(4) 0.2400(2) 0.3031(2) 0.0287(15) Uani 1 1 d . . .
H93 H -0.0022 0.2513 0.3105 0.034 Uiso 1 1 calc R . .
C24 C 0.2893(4) 0.1173(2) 0.05291(18) 0.0229(13) Uani 1 1 d . . .
C66 C 0.5351(5) 0.0283(3) 0.4262(2) 0.046(2) Uani 1 1 d . . .
H66 H 0.4766 0.0142 0.4250 0.055 Uiso 1 1 calc R . .
C11 C 0.2513(4) -0.1005(2) 0.19895(19) 0.0254(14) Uani 1 1 d . . .
C6 C 0.7266(4) 0.0347(2) 0.03515(19) 0.0298(15) Uani 1 1 d . . .
H6 H 0.7742 0.0326 0.0189 0.036 Uiso 1 1 calc R . .
C53 C 0.5770(4) 0.1154(2) 0.32400(19) 0.0246(14) Uani 1 1 d . . .
C30 C 0.2287(4) 0.0932(2) 0.02048(19) 0.0275(14) Uani 1 1 d . . .
H30 H 0.1961 0.0677 0.0280 0.033 Uiso 1 1 calc R . .
C57 C 0.7942(5) 0.0905(3) 0.4334(2) 0.0380(17) Uani 1 1 d . . .
H57 H 0.8414 0.0858 0.4579 0.046 Uiso 1 1 calc R . .
C10 C 0.3402(4) -0.08272(19) 0.21497(18) 0.0219(13) Uani 1 1 d . . .
C74 C 0.6924(5) -0.0133(2) 0.3166(2) 0.0321(16) Uani 1 1 d . . .
H74 H 0.6505 0.0112 0.3093 0.039 Uiso 1 1 calc R . .
C20 C 0.1356(5) -0.1605(2) 0.1978(2) 0.0366(17) Uani 1 1 d . . .
H20 H 0.1178 -0.1885 0.2083 0.044 Uiso 1 1 calc R . .
C15 C 0.4048(4) -0.1070(2) 0.24537(19) 0.0241(14) Uani 1 1 d . . .
C68 C 0.7183(4) -0.0187(2) 0.24161(19) 0.0220(13) Uani 1 1 d . . .
C36 C -0.0048(4) -0.0187(2) 0.05318(19) 0.0257(14) Uani 1 1 d . . .
H36 H -0.0426 -0.0350 0.0306 0.031 Uiso 1 1 calc R . .
C48 C 0.3227(5) -0.0533(2) 0.4144(2) 0.0339(16) Uani 1 1 d . . .
H48 H 0.3163 -0.0638 0.4419 0.041 Uiso 1 1 calc R . .
C87 C 0.8179(5) 0.2754(2) 0.2476(3) 0.0441(19) Uani 1 1 d . . .
H87 H 0.8755 0.2842 0.2409 0.053 Uiso 1 1 calc R . .
C91 C 0.1288(4) 0.19045(19) 0.25940(19) 0.0205(13) Uani 1 1 d . . .
C72 C 0.7977(5) -0.0705(2) 0.2969(2) 0.0333(16) Uani 1 1 d . . .
C69 C 0.7600(4) -0.0404(2) 0.2107(2) 0.0255(14) Uani 1 1 d . . .
C40 C 0.2267(4) 0.0780(2) 0.37202(19) 0.0234(13) Uani 1 1 d . . .
C23 C 0.1833(5) -0.0765(2) 0.1684(2) 0.0303(15) Uani 1 1 d . . .
H23 H 0.1979 -0.0475 0.1586 0.036 Uiso 1 1 calc R . .
C86 C 0.7760(5) 0.3015(2) 0.2731(3) 0.047(2) Uani 1 1 d . . .
H86 H 0.8039 0.3292 0.2841 0.056 Uiso 1 1 calc R . .
C64 C 0.6895(6) 0.0414(3) 0.4647(2) 0.048(2) Uani 1 1 d . . .
H64 H 0.7364 0.0368 0.4894 0.057 Uiso 1 1 calc R . .
C49 C 0.1842(5) 0.0927(3) 0.4418(2) 0.0429(19) Uani 1 1 d . . .
H49 H 0.1787 0.0825 0.4694 0.051 Uiso 1 1 calc R . .
C99 C 0.2725(5) 0.3174(2) 0.1559(2) 0.0374(17) Uani 1 1 d . . .
H99 H 0.2117 0.3215 0.1396 0.045 Uiso 1 1 calc R . .
C71 C 0.8403(5) -0.0908(2) 0.2663(2) 0.0329(16) Uani 1 1 d . . .
H71 H 0.8826 -0.1149 0.2748 0.040 Uiso 1 1 calc R . .
C51 C 0.1670(5) 0.1515(2) 0.3886(2) 0.0353(16) Uani 1 1 d . . .
H51 H 0.1501 0.1817 0.3806 0.042 Uiso 1 1 calc R . .
C97 C 0.3062(4) 0.2734(2) 0.1642(2) 0.0281(14) Uani 1 1 d . . .
C85 C 0.6925(5) 0.2881(2) 0.2836(2) 0.0381(17) Uani 1 1 d . . .
H85 H 0.6649 0.3067 0.3020 0.046 Uiso 1 1 calc R . .
C12 C 0.2255(5) -0.1430(2) 0.2137(2) 0.0310(15) Uani 1 1 d . . .
C79 C 0.8449(6) -0.0853(2) 0.1503(3) 0.046(2) Uani 1 1 d . . .
H79 H 0.8730 -0.1002 0.1297 0.055 Uiso 1 1 calc R . .
C42 C 0.2494(5) 0.0193(2) 0.4258(2) 0.0326(16) Uani 1 1 d . . .
H42 H 0.2438 0.0090 0.4535 0.039 Uiso 1 1 calc R . .
C88 C 0.7756(4) 0.2358(2) 0.2313(2) 0.0317(15) Uani 1 1 d . . .
H88 H 0.8050 0.2175 0.2133 0.038 Uiso 1 1 calc R . .
C13 C 0.2894(5) -0.1662(2) 0.2443(2) 0.0325(16) Uani 1 1 d . . .
H1 H 0.2717 -0.1944 0.2548 0.039 Uiso 1 1 calc R . .
C16 C 0.4955(5) -0.0912(2) 0.2620(2) 0.0321(15) Uani 1 1 d . . .
H16 H 0.5151 -0.0631 0.2523 0.038 Uiso 1 1 calc R . .
C56 C 0.7086(5) 0.0701(2) 0.4316(2) 0.0339(16) Uani 1 1 d . . .
C52 C 0.1982(4) 0.1237(2) 0.3606(2) 0.0298(15) Uani 1 1 d . . .
H52 H 0.2013 0.1346 0.3329 0.036 Uiso 1 1 calc R . .
C25 C 0.3372(5) 0.1545(2) 0.0400(2) 0.0363(17) Uani 1 1 d . . .
C19 C 0.4411(5) -0.1740(2) 0.2917(2) 0.0383(17) Uani 1 1 d . . .
H19 H 0.4228 -0.2020 0.3022 0.046 Uiso 1 1 calc R . .
C50 C 0.1595(5) 0.1355(3) 0.4299(2) 0.0426(18) Uani 1 1 d . . .
H50 H 0.1370 0.1551 0.4493 0.051 Uiso 1 1 calc R . .
C61 C 0.8489(5) 0.1696(3) 0.3316(2) 0.048(2) Uani 1 1 d . . .
H61 H 0.8618 0.1866 0.3082 0.057 Uiso 1 1 calc R . .
C73 C 0.7343(4) -0.0333(2) 0.2845(2) 0.0276(14) Uani 1 1 d . . .
C67 C 0.5483(4) 0.0554(2) 0.3937(2) 0.0299(15) Uani 1 1 d . . .
H67 H 0.4997 0.0596 0.3697 0.036 Uiso 1 1 calc R . .
C63 C 0.9023(5) 0.1374(3) 0.4019(3) 0.051(2) Uani 1 1 d . . .
H63 H 0.9502 0.1327 0.4261 0.061 Uiso 1 1 calc R . .
C102 C 0.4479(5) 0.3063(2) 0.2038(3) 0.048(2) Uani 1 1 d . . .
H102 H 0.5078 0.3033 0.2213 0.058 Uiso 1 1 calc R . .
C47 C 0.3641(5) -0.0797(2) 0.3891(2) 0.0368(17) Uani 1 1 d . . .
H47 H 0.3877 -0.1085 0.3991 0.044 Uiso 1 1 calc R . .
C22 C 0.0995(5) -0.0946(2) 0.1536(2) 0.0341(16) Uani 1 1 d . . .
H22 H 0.0557 -0.0783 0.1333 0.041 Uiso 1 1 calc R . .
C17 C 0.5553(5) -0.1155(2) 0.2916(2) 0.0399(18) Uani 1 1 d . . .
H17 H 0.6161 -0.1045 0.3020 0.048 Uiso 1 1 calc R . .
C21 C 0.0750(5) -0.1377(2) 0.1678(2) 0.0382(17) Uani 1 1 d . . .
H21 H 0.0163 -0.1506 0.1562 0.046 Uiso 1 1 calc R . .
C29 C 0.2163(5) 0.1063(3) -0.0218(2) 0.0393(18) Uani 1 1 d . . .
H29 H 0.1751 0.0896 -0.0428 0.047 Uiso 1 1 calc R . .
C75 C 0.7111(6) -0.0287(3) 0.3574(2) 0.048(2) Uani 1 1 d . . .
H75 H 0.6815 -0.0152 0.3783 0.057 Uiso 1 1 calc R . .
C46 C 0.3728(5) -0.0647(2) 0.3478(2) 0.0345(16) Uani 1 1 d . . .
H46 H 0.4023 -0.0838 0.3305 0.041 Uiso 1 1 calc R . .
C76 C 0.7744(6) -0.0648(3) 0.3694(2) 0.053(2) Uani 1 1 d . . .
H76 H 0.7873 -0.0748 0.3983 0.064 Uiso 1 1 calc R . .
C62 C 0.9189(5) 0.1630(3) 0.3687(3) 0.058(2) Uani 1 1 d . . .
H62 H 0.9781 0.1766 0.3703 0.070 Uiso 1 1 calc R . .
C65 C 0.6069(6) 0.0207(3) 0.4621(2) 0.051(2) Uani 1 1 d . . .
H65 H 0.5970 0.0009 0.4843 0.062 Uiso 1 1 calc R . .
C80 C 0.7810(5) -0.0502(2) 0.1375(2) 0.0367(17) Uani 1 1 d . . .
H80 H 0.7657 -0.0418 0.1081 0.044 Uiso 1 1 calc R . .
C78 C 0.8664(5) -0.0979(2) 0.1920(3) 0.0383(18) Uani 1 1 d . . .
H78 H 0.9113 -0.1209 0.2004 0.046 Uiso 1 1 calc R . .
C60 C 0.7632(5) 0.1515(3) 0.3299(2) 0.0375(17) Uani 1 1 d . . .
H60 H 0.7164 0.1567 0.3052 0.045 Uiso 1 1 calc R . .
C77 C 0.8165(6) -0.0851(3) 0.3406(2) 0.050(2) Uani 1 1 d . . .
H77 H 0.8588 -0.1092 0.3492 0.060 Uiso 1 1 calc R . .
C100 C 0.3245(5) 0.3551(2) 0.1704(3) 0.054(2) Uani 1 1 d . . .
H100 H 0.3005 0.3847 0.1640 0.064 Uiso 1 1 calc R . .
C27 C 0.3226(6) 0.1663(3) -0.0032(2) 0.055(2) Uani 1 1 d . . .
H27 H 0.3556 0.1913 -0.0117 0.066 Uiso 1 1 calc R . .
C28 C 0.2621(6) 0.1430(3) -0.0341(2) 0.058(3) Uani 1 1 d . . .
H28 H 0.2522 0.1521 -0.0632 0.070 Uiso 1 1 calc R . .
C101 C 0.4120(5) 0.3488(2) 0.1944(3) 0.059(3) Uani 1 1 d . . .
H101 H 0.4484 0.3746 0.2046 0.071 Uiso 1 1 calc R . .
N7 N 0.0307(4) 0.1876(2) 0.08566(19) 0.0367(14) Uani 1 1 d . . .
H9 H 0.0804 0.1945 0.1076 0.044 Uiso 1 1 calc R . .
C110 C 0.1310(12) 0.2107(6) 0.0297(5) 0.141(6) Uani 1 1 d U . .
H11A H 0.1800 0.2085 0.0553 0.211 Uiso 1 1 calc R . .
H11B H 0.1472 0.2341 0.0107 0.211 Uiso 1 1 calc R . .
H11C H 0.1244 0.1815 0.0148 0.211 Uiso 1 1 calc R . .
C106 C -0.0300(6) 0.1233(3) 0.0355(3) 0.058(2) Uani 1 1 d . . .
H10 H -0.0900 0.1265 0.0443 0.087 Uiso 1 1 calc R . .
H11 H -0.0179 0.0912 0.0310 0.087 Uiso 1 1 calc R . .
H73 H -0.0313 0.1401 0.0088 0.087 Uiso 1 1 calc R . .
C105 C 0.0457(6) 0.1422(3) 0.0701(3) 0.058(2) Uani 1 1 d . . .
H2 H 0.0545 0.1211 0.0948 0.069 Uiso 1 1 calc R . .
H3 H 0.1042 0.1424 0.0591 0.069 Uiso 1 1 calc R . .
C107 C -0.0492(12) 0.2022(7) 0.0980(6) 0.157(7) Uani 1 1 d U . .
H4 H -0.1043 0.1924 0.0769 0.188 Uiso 1 1 calc R . .
H82 H -0.0497 0.2357 0.0998 0.188 Uiso 1 1 calc R . .
C109 C 0.0348(9) 0.2237(5) 0.0435(4) 0.115(5) Uani 1 1 d . . .
H10E H -0.0184 0.2185 0.0196 0.138 Uiso 1 1 calc R . .
H10F H 0.0347 0.2558 0.0526 0.138 Uiso 1 1 calc R . .
C108 C -0.0508(10) 0.1822(5) 0.1402(5) 0.133(5) Uani 1 1 d U . .
H10G H -0.0075 0.1567 0.1452 0.200 Uiso 1 1 calc R . .
H10H H -0.1136 0.1715 0.1409 0.200 Uiso 1 1 calc R . .
H10I H -0.0325 0.2052 0.1625 0.200 Uiso 1 1 calc R . .
N8 N 0.6117(5) 0.2506(2) 0.0879(2) 0.0511(18) Uani 1 1 d . . .
C111 C 0.6096(8) 0.2814(4) 0.0514(3) 0.089(4) Uani 1 1 d . . .
C113 C 0.6260(10) 0.2753(5) 0.1317(4) 0.112(4) Uani 1 1 d U . .
C115 C 0.6831(10) 0.2099(6) 0.0898(6) 0.136(5) Uani 1 1 d U . .
C112 C 0.6973(16) 0.3085(8) 0.0536(6) 0.194(10) Uani 1 1 d . . .
C116 C 0.6520(14) 0.1794(6) 0.0551(6) 0.148(6) Uani 1 1 d U . .
C114 C 0.7291(18) 0.2940(9) 0.1364(8) 0.222(10) Uani 1 1 d U . .
N9 N 1.0235(4) 0.0400(2) 0.27530(19) 0.0381(14) Uani 1 1 d . . .
H9A H 1.0754 0.0557 0.2706 0.046 Uiso 1 1 calc R . .
C118 C 0.9194(6) 0.0902(3) 0.2224(3) 0.061(3) Uani 1 1 d . . .
H11P H 0.8866 0.1020 0.2441 0.092 Uiso 1 1 calc R . .
H11Q H 0.8771 0.0897 0.1945 0.092 Uiso 1 1 calc R . .
H11R H 0.9724 0.1098 0.2207 0.092 Uiso 1 1 calc R . .
C120 C 0.9024(6) 0.0449(4) 0.3215(3) 0.062(3) Uani 1 1 d . . .
H12A H 0.8517 0.0538 0.2982 0.094 Uiso 1 1 calc R . .
H12B H 0.8916 0.0577 0.3486 0.094 Uiso 1 1 calc R . .
H12C H 0.9052 0.0118 0.3237 0.094 Uiso 1 1 calc R . .
C117 C 0.9531(5) 0.0431(3) 0.2342(2) 0.0456(19) Uani 1 1 d . . .
H14 H 0.9808 0.0305 0.2108 0.055 Uiso 1 1 calc R . .
H15 H 0.8993 0.0239 0.2368 0.055 Uiso 1 1 calc R . .
C119 C 0.9936(5) 0.0629(3) 0.3125(3) 0.049(2) Uani 1 1 d . . .
H24 H 0.9874 0.0958 0.3066 0.059 Uiso 1 1 calc R . .
H31 H 1.0425 0.0587 0.3383 0.059 Uiso 1 1 calc R . .
C121 C 1.0546(5) -0.0076(3) 0.2857(3) 0.047(2) Uani 1 1 d . . .
H32 H 1.0002 -0.0264 0.2884 0.056 Uiso 1 1 calc R . .
H33 H 1.0980 -0.0080 0.3137 0.056 Uiso 1 1 calc R . .
C122 C 1.1020(6) -0.0284(3) 0.2522(3) 0.062(3) Uani 1 1 d . . .
H12D H 1.0566 -0.0327 0.2256 0.093 Uiso 1 1 calc R . .
H12E H 1.1287 -0.0577 0.2624 0.093 Uiso 1 1 calc R . .
H12F H 1.1514 -0.0081 0.2469 0.093 Uiso 1 1 calc R . .
N10 N 0.1032(4) 0.39545(18) 0.38890(19) 0.0402(15) Uani 1 1 d . . .
H10J H 0.1221 0.4191 0.3733 0.048 Uiso 1 1 calc R . .
C124 C -0.0558(7) 0.4000(4) 0.3432(4) 0.090(4) Uani 1 1 d . . .
H12G H -0.0894 0.4045 0.3666 0.136 Uiso 1 1 calc R . .
H12H H -0.0963 0.3848 0.3192 0.136 Uiso 1 1 calc R . .
H12I H -0.0366 0.4294 0.3337 0.136 Uiso 1 1 calc R . .
C128 C 0.0405(12) 0.3821(4) 0.4563(4) 0.135(7) Uani 1 1 d . . .
H12J H -0.0099 0.3639 0.4399 0.202 Uiso 1 1 calc R . .
H12K H 0.0185 0.3979 0.4795 0.202 Uiso 1 1 calc R . .
H12L H 0.0924 0.3622 0.4684 0.202 Uiso 1 1 calc R . .
C123 C 0.0282(5) 0.3713(2) 0.3586(3) 0.047(2) Uani 1 1 d . . .
H38 H 0.0095 0.3441 0.3730 0.056 Uiso 1 1 calc R . .
H39 H 0.0534 0.3609 0.3335 0.056 Uiso 1 1 calc R . .
C125 C 0.1857(5) 0.3650(2) 0.4009(2) 0.0421(18) Uani 1 1 d . . .
H40 H 0.2066 0.3556 0.3745 0.051 Uiso 1 1 calc R . .
H41 H 0.1670 0.3375 0.4147 0.051 Uiso 1 1 calc R . .
C126 C 0.2662(7) 0.3872(3) 0.4309(3) 0.073(3) Uani 1 1 d . . .
H12M H 0.2785 0.4170 0.4197 0.109 Uiso 1 1 calc R . .
H12N H 0.3215 0.3681 0.4332 0.109 Uiso 1 1 calc R . .
H12O H 0.2506 0.3907 0.4593 0.109 Uiso 1 1 calc R . .
C127 C 0.0730(9) 0.4171(3) 0.4265(3) 0.080(4) Uani 1 1 d . . .
H43 H 0.0217 0.4384 0.4160 0.096 Uiso 1 1 calc R . .
H44 H 0.1252 0.4347 0.4430 0.096 Uiso 1 1 calc R . .
N11 N 0.5512(4) 0.2082(2) 0.39370(17) 0.0390(15) Uani 1 1 d . . .
H11S H 0.5537 0.1921 0.3688 0.047 Uiso 1 1 calc R . .
C130 C 0.5005(7) 0.2848(3) 0.4160(3) 0.058(2) Uani 1 1 d . . .
H13A H 0.4742 0.2701 0.4385 0.088 Uiso 1 1 calc R . .
H13B H 0.4626 0.3111 0.4050 0.088 Uiso 1 1 calc R . .
H13C H 0.5639 0.2947 0.4278 0.088 Uiso 1 1 calc R . .
C129 C 0.5019(5) 0.2513(3) 0.3797(2) 0.0447(19) Uani 1 1 d . . .
H53 H 0.4373 0.2442 0.3659 0.054 Uiso 1 1 calc R . .
H54 H 0.5321 0.2659 0.3580 0.054 Uiso 1 1 calc R . .
C131 C 0.5022(6) 0.1781(3) 0.4204(2) 0.048(2) Uani 1 1 d . . .
H55 H 0.4951 0.1946 0.4466 0.057 Uiso 1 1 calc R . .
H56 H 0.5408 0.1510 0.4292 0.057 Uiso 1 1 calc R . .
C132 C 0.4079(6) 0.1631(3) 0.3969(3) 0.056(2) Uani 1 1 d . . .
H13D H 0.3667 0.1894 0.3913 0.084 Uiso 1 1 calc R . .
H13E H 0.3820 0.1411 0.4144 0.084 Uiso 1 1 calc R . .
H13F H 0.4137 0.1490 0.3696 0.084 Uiso 1 1 calc R . .
C134 C 0.7059(7) 0.2443(4) 0.3911(3) 0.073(3) Uani 1 1 d . . .
H13G H 0.6990 0.2327 0.3618 0.109 Uiso 1 1 calc R . .
H13H H 0.7715 0.2434 0.4051 0.109 Uiso 1 1 calc R . .
H13I H 0.6835 0.2756 0.3903 0.109 Uiso 1 1 calc R . .
C133 C 0.6501(5) 0.2154(3) 0.4160(2) 0.050(2) Uani 1 1 d . . .
H58 H 0.6806 0.1855 0.4214 0.060 Uiso 1 1 calc R . .
H59 H 0.6505 0.2298 0.4441 0.060 Uiso 1 1 calc R . .
Cl1 Cl 0.27499(17) 0.25723(8) 0.46286(9) 0.0661(6) Uani 1 1 d . . .
O27 O 0.2990(5) 0.2959(2) 0.4888(2) 0.079(2) Uani 1 1 d . . .
O28 O 0.2877(6) 0.2666(3) 0.4193(2) 0.109(3) Uani 1 1 d . . .
O29 O 0.3327(8) 0.2218(3) 0.4767(3) 0.143(4) Uani 1 1 d . . .
O30 O 0.1795(6) 0.2496(3) 0.4583(3) 0.109(3) Uani 1 1 d . . .
Cl5 Cl 0.9645(2) 0.40055(11) 0.00314(10) 0.0946(9) Uani 1 1 d . A .
Cl6A Cl 0.9146(5) 0.3560(3) 0.07812(18) 0.171(3) Uani 0.70 1 d P A 1
C104 C 0.8876(10) 0.3719(5) 0.0265(4) 0.113(5) Uani 1 1 d D . .
H68 H 0.8310 0.3907 0.0232 0.136 Uiso 1 1 calc R A 1
H69 H 0.8705 0.3441 0.0094 0.136 Uiso 1 1 calc R A 1
Cl6B Cl 0.8595(10) 0.3926(5) 0.0642(4) 0.117(4) Uani 0.30 1 d PD A 2
Cl3 Cl 0.1830(3) 0.33629(12) 0.02796(11) 0.1268(14) Uani 1 1 d . . .
Cl4 Cl 0.3480(4) 0.3085(2) -0.00170(19) 0.186(2) Uani 1 1 d . . .
C103 C 0.2892(11) 0.3109(6) 0.0426(5) 0.144(6) Uani 1 1 d U . .
H70 H 0.2810 0.2798 0.0529 0.173 Uiso 1 1 calc R . .
H72 H 0.3272 0.3282 0.0663 0.173 Uiso 1 1 calc R . .

loop_
_atom_site_aniso_label
_atom_site_aniso_U_11
_atom_site_aniso_U_22
_atom_site_aniso_U_33
_atom_site_aniso_U_23
_atom_site_aniso_U_13
_atom_site_aniso_U_12
Mn4 0.0127(4) 0.0162(4) 0.0150(4) -0.0018(3) 0.0035(3) -0.0015(3)
Mn1 0.0117(4) 0.0147(4) 0.0191(4) -0.0021(4) 0.0031(3) 0.0000(3)
Mn3 0.0118(4) 0.0202(5) 0.0204(4) -0.0020(4) 0.0045(3) -0.0011(4)
Mn2 0.0129(4) 0.0163(4) 0.0221(5) -0.0048(4) 0.0019(4) 0.0003(4)
Ca1 0.0113(5) 0.0126(5) 0.0128(5) -0.0006(4) 0.0021(4) 0.0011(4)
O11 0.029(2) 0.018(2) 0.017(2) 0.0031(17) 0.0040(17) -0.0007(18)
O15 0.013(2) 0.019(2) 0.020(2) -0.0033(17) 0.0028(16) 0.0004(16)
O1 0.0085(19) 0.021(2) 0.025(2) -0.0042(17) 0.0048(16) 0.0028(16)
O6 0.0090(19) 0.024(2) 0.0146(19) -0.0025(16) 0.0055(15) -0.0007(16)
O5 0.013(2) 0.017(2) 0.0146(19) -0.0060(16) 0.0014(15) 0.0011(16)
O25 0.039(3) 0.025(3) 0.097(5) -0.008(3) -0.030(3) 0.012(2)
O21 0.018(2) 0.024(2) 0.033(2) -0.0085(19) 0.0013(18) -0.0044(18)
O24 0.024(2) 0.016(2) 0.031(2) 0.0014(18) 0.0013(18) 0.0004(18)
O23 0.017(2) 0.028(2) 0.030(2) -0.0082(19) 0.0038(18) 0.0029(18)
O20 0.016(2) 0.023(2) 0.027(2) 0.0015(18) 0.0054(17) -0.0057(17)
O14 0.016(2) 0.018(2) 0.023(2) -0.0011(17) 0.0021(16) -0.0008(16)
O12 0.067(4) 0.079(4) 0.066(4) 0.047(4) -0.033(3) -0.052(4)
O7 0.014(2) 0.024(2) 0.0158(19) -0.0024(17) 0.0022(16) -0.0020(17)
O26 0.017(2) 0.018(2) 0.027(2) -0.0038(17) 0.0039(17) -0.0043(17)
O22 0.016(2) 0.021(2) 0.029(2) -0.0078(18) 0.0045(17) -0.0011(17)
O13 0.016(2) 0.033(3) 0.026(2) -0.0029(19) 0.0019(18) -0.0048(19)
O10 0.028(2) 0.015(2) 0.023(2) 0.0012(18) 0.0042(18) -0.0014(18)
O4 0.020(2) 0.022(2) 0.024(2) 0.0016(18) 0.0024(17) 0.0058(18)
O17 0.017(2) 0.029(2) 0.021(2) 0.0039(18) 0.0028(17) -0.0033(18)
O16 0.027(2) 0.023(2) 0.020(2) 0.0007(18) 0.0065(18) 0.0026(18)
O8 0.024(2) 0.037(3) 0.027(2) -0.011(2) 0.0104(19) -0.010(2)
O9 0.026(2) 0.015(2) 0.020(2) 0.0034(17) 0.0037(17) 0.0054(17)
O2 0.018(2) 0.014(2) 0.024(2) -0.0067(17) 0.0037(17) -0.0027(16)
O18 0.024(2) 0.027(2) 0.024(2) -0.0035(18) 0.0006(18) 0.0053(19)
O3 0.017(2) 0.019(2) 0.038(3) 0.0043(19) 0.0016(19) 0.0023(18)
O19 0.020(2) 0.028(2) 0.021(2) -0.0025(18) -0.0018(17) 0.0083(18)
N2 0.020(3) 0.028(3) 0.020(3) 0.000(2) -0.004(2) 0.001(2)
N6 0.027(3) 0.017(3) 0.028(3) 0.004(2) 0.003(2) -0.002(2)
N1 0.012(2) 0.021(3) 0.019(2) 0.002(2) 0.0034(19) 0.000(2)
N5 0.011(2) 0.016(2) 0.024(3) 0.000(2) 0.007(2) 0.0011(19)
N3 0.017(3) 0.013(2) 0.017(2) -0.0052(19) 0.0041(19) -0.0037(19)
N4 0.017(3) 0.010(2) 0.023(2) -0.002(2) 0.005(2) -0.0008(19)
C98 0.025(4) 0.020(3) 0.031(3) -0.001(3) -0.003(3) 0.002(3)
C26 0.030(4) 0.053(5) 0.031(4) 0.017(3) -0.004(3) -0.014(3)
C1 0.019(3) 0.022(3) 0.024(3) -0.004(3) 0.001(3) 0.003(3)
C2 0.011(3) 0.018(3) 0.017(3) 0.004(2) 0.001(2) 0.002(2)
C31 0.022(3) 0.016(3) 0.016(3) 0.005(2) 0.001(2) -0.004(2)
C90 0.015(3) 0.018(3) 0.025(3) 0.002(2) 0.007(2) 0.004(2)
C89 0.018(3) 0.019(3) 0.016(3) 0.005(2) 0.000(2) 0.003(2)
C3 0.020(3) 0.031(4) 0.020(3) 0.004(3) 0.006(2) 0.008(3)
C39 0.021(3) 0.033(4) 0.015(3) 0.004(3) -0.001(2) -0.006(3)
C33 0.020(3) 0.011(3) 0.018(3) 0.004(2) 0.007(2) -0.004(2)
C82 0.013(3) 0.020(3) 0.017(3) 0.001(2) 0.000(2) 0.007(2)
C32 0.016(3) 0.015(3) 0.018(3) 0.001(2) 0.003(2) -0.006(2)
C9 0.011(3) 0.022(3) 0.024(3) 0.006(3) 0.003(2) -0.001(2)
C44 0.021(3) 0.024(3) 0.021(3) 0.005(3) 0.006(2) -0.007(3)
C96 0.031(4) 0.016(3) 0.037(4) -0.001(3) 0.000(3) 0.003(3)
C35 0.014(3) 0.036(4) 0.027(3) 0.002(3) -0.004(3) -0.009(3)
C92 0.022(3) 0.027(3) 0.036(4) -0.004(3) 0.003(3) 0.000(3)
C38 0.025(3) 0.018(3) 0.016(3) 0.003(2) 0.009(3) 0.003(3)
C83 0.015(3) 0.013(3) 0.036(4) 0.002(3) -0.002(3) -0.003(2)
C8 0.018(3) 0.033(4) 0.019(3) -0.002(3) 0.000(2) 0.000(3)
C54 0.026(3) 0.020(3) 0.022(3) -0.002(3) 0.004(3) 0.007(3)
C34 0.020(3) 0.022(3) 0.024(3) 0.002(3) 0.001(3) 0.001(3)
C55 0.031(4) 0.027(3) 0.021(3) 0.003(3) 0.003(3) 0.009(3)
C4 0.019(3) 0.030(3) 0.018(3) 0.004(3) 0.007(2) 0.004(3)
C58 0.023(4) 0.052(5) 0.028(4) 0.002(3) 0.001(3) 0.002(3)
C59 0.020(3) 0.041(4) 0.025(3) 0.002(3) 0.007(3) 0.010(3)
C84 0.021(3) 0.025(3) 0.028(3) -0.002(3) 0.001(3) -0.003(3)
C5 0.014(3) 0.044(4) 0.028(3) -0.005(3) 0.008(3) 0.002(3)
C41 0.032(4) 0.039(4) 0.024(3) 0.002(3) 0.008(3) -0.001(3)
C7 0.027(4) 0.043(4) 0.017(3) -0.005(3) 0.004(3) 0.003(3)
C95 0.016(3) 0.022(3) 0.032(3) -0.006(3) 0.001(3) -0.001(3)
C43 0.023(3) 0.036(4) 0.024(3) 0.004(3) 0.001(3) -0.001(3)
C18 0.052(5) 0.035(4) 0.037(4) 0.013(3) 0.011(4) 0.024(4)
C37 0.022(3) 0.024(3) 0.019(3) -0.002(3) 0.004(2) -0.003(3)
C94 0.034(4) 0.025(3) 0.032(4) -0.002(3) 0.015(3) 0.007(3)
C81 0.027(4) 0.023(3) 0.042(4) 0.002(3) 0.009(3) -0.001(3)
C45 0.031(4) 0.029(4) 0.028(3) 0.002(3) 0.006(3) 0.001(3)
C14 0.045(4) 0.018(3) 0.029(3) 0.000(3) 0.012(3) 0.008(3)
C70 0.022(3) 0.016(3) 0.050(4) 0.004(3) 0.008(3) 0.000(3)
C93 0.023(3) 0.028(3) 0.040(4) 0.000(3) 0.017(3) 0.004(3)
C24 0.022(3) 0.027(3) 0.020(3) 0.001(3) 0.003(2) 0.007(3)
C66 0.042(5) 0.052(5) 0.041(4) 0.013(4) 0.001(3) -0.015(4)
C11 0.034(4) 0.019(3) 0.024(3) 0.004(3) 0.010(3) 0.002(3)
C6 0.022(3) 0.049(4) 0.020(3) 0.000(3) 0.007(3) 0.012(3)
C53 0.019(3) 0.032(4) 0.023(3) 0.005(3) 0.006(3) 0.011(3)
C30 0.028(4) 0.028(3) 0.026(3) -0.001(3) 0.002(3) -0.006(3)
C57 0.029(4) 0.053(5) 0.028(4) 0.008(3) -0.004(3) 0.001(3)
C10 0.029(3) 0.015(3) 0.021(3) -0.001(2) 0.006(3) -0.003(3)
C74 0.030(4) 0.029(4) 0.033(4) 0.001(3) -0.007(3) 0.012(3)
C20 0.045(4) 0.025(4) 0.040(4) 0.007(3) 0.008(3) -0.005(3)
C15 0.033(4) 0.021(3) 0.021(3) 0.002(3) 0.010(3) 0.003(3)
C68 0.012(3) 0.023(3) 0.029(3) 0.002(3) -0.002(2) 0.006(2)
C36 0.024(3) 0.031(4) 0.019(3) -0.001(3) -0.003(3) -0.013(3)
C48 0.042(4) 0.034(4) 0.024(3) 0.012(3) 0.002(3) -0.001(3)
C87 0.036(4) 0.033(4) 0.064(5) -0.002(4) 0.014(4) -0.017(3)
C91 0.019(3) 0.017(3) 0.026(3) -0.003(3) 0.007(2) 0.007(2)
C72 0.032(4) 0.029(4) 0.035(4) 0.008(3) -0.001(3) 0.002(3)
C69 0.014(3) 0.021(3) 0.040(4) -0.002(3) 0.002(3) -0.001(3)
C40 0.017(3) 0.032(4) 0.021(3) 0.001(3) 0.004(2) -0.003(3)
C23 0.036(4) 0.020(3) 0.033(4) 0.005(3) 0.003(3) 0.000(3)
C86 0.044(5) 0.028(4) 0.064(5) -0.010(4) 0.000(4) -0.021(3)
C64 0.052(5) 0.066(5) 0.023(4) 0.013(4) 0.000(3) -0.006(4)
C49 0.059(5) 0.052(5) 0.022(3) 0.006(3) 0.018(3) 0.004(4)
C99 0.025(4) 0.026(4) 0.055(5) 0.003(3) -0.009(3) 0.002(3)
C71 0.025(4) 0.022(3) 0.050(4) 0.003(3) 0.002(3) 0.003(3)
C51 0.028(4) 0.039(4) 0.040(4) -0.001(3) 0.010(3) 0.011(3)
C97 0.027(4) 0.023(3) 0.032(4) 0.002(3) 0.001(3) 0.004(3)
C85 0.033(4) 0.027(4) 0.050(4) -0.016(3) -0.002(3) -0.005(3)
C12 0.048(4) 0.013(3) 0.035(4) -0.004(3) 0.016(3) -0.001(3)
C79 0.058(5) 0.028(4) 0.060(5) 0.003(4) 0.034(4) 0.009(4)
C42 0.035(4) 0.047(4) 0.017(3) 0.013(3) 0.008(3) 0.003(3)
C88 0.024(4) 0.026(4) 0.045(4) 0.003(3) 0.008(3) -0.003(3)
C13 0.051(4) 0.012(3) 0.034(4) 0.003(3) 0.006(3) 0.003(3)
C16 0.037(4) 0.024(3) 0.035(4) 0.008(3) 0.008(3) 0.008(3)
C56 0.036(4) 0.044(4) 0.022(3) 0.003(3) 0.005(3) 0.002(3)
C52 0.028(4) 0.037(4) 0.026(3) 0.004(3) 0.006(3) -0.005(3)
C25 0.028(4) 0.044(4) 0.032(4) 0.021(3) -0.005(3) -0.014(3)
C19 0.052(5) 0.026(4) 0.036(4) 0.004(3) 0.006(3) 0.006(3)
C50 0.037(4) 0.051(5) 0.040(4) -0.013(4) 0.008(3) 0.010(4)
C61 0.020(4) 0.077(6) 0.050(5) 0.029(4) 0.016(3) 0.006(4)
C73 0.018(3) 0.024(3) 0.038(4) 0.002(3) 0.000(3) 0.008(3)
C67 0.025(4) 0.040(4) 0.022(3) 0.001(3) 0.000(3) -0.007(3)
C63 0.021(4) 0.075(6) 0.053(5) 0.023(4) -0.006(3) 0.005(4)
C102 0.027(4) 0.025(4) 0.083(6) -0.002(4) -0.014(4) -0.001(3)
C47 0.043(4) 0.024(4) 0.037(4) 0.007(3) -0.007(3) 0.003(3)
C22 0.035(4) 0.028(4) 0.039(4) 0.001(3) 0.005(3) -0.004(3)
C17 0.037(4) 0.036(4) 0.047(4) 0.013(3) 0.010(3) 0.013(3)
C21 0.032(4) 0.032(4) 0.052(4) -0.006(3) 0.011(3) -0.011(3)
C29 0.046(4) 0.048(5) 0.021(3) 0.004(3) -0.001(3) -0.011(4)
C75 0.059(5) 0.045(5) 0.038(4) -0.005(4) 0.007(4) 0.014(4)
C46 0.039(4) 0.028(4) 0.038(4) -0.002(3) 0.011(3) 0.003(3)
C76 0.069(6) 0.050(5) 0.032(4) 0.010(4) -0.010(4) 0.017(4)
C62 0.023(4) 0.085(7) 0.068(6) 0.024(5) 0.010(4) -0.002(4)
C65 0.056(5) 0.067(6) 0.029(4) 0.015(4) 0.006(4) -0.017(4)
C80 0.035(4) 0.038(4) 0.042(4) 0.002(3) 0.020(3) 0.002(3)
C78 0.029(4) 0.025(4) 0.065(5) 0.003(3) 0.019(4) 0.005(3)
C60 0.021(4) 0.054(5) 0.037(4) 0.010(3) 0.006(3) 0.006(3)
C77 0.056(5) 0.040(4) 0.045(5) 0.009(4) -0.009(4) 0.026(4)
C100 0.042(5) 0.019(4) 0.090(6) 0.005(4) -0.011(4) 0.008(3)
C27 0.053(5) 0.069(6) 0.035(4) 0.029(4) -0.010(4) -0.033(4)
C28 0.058(5) 0.083(7) 0.026(4) 0.025(4) -0.009(4) -0.026(5)
C101 0.037(5) 0.020(4) 0.108(7) -0.009(4) -0.017(5) -0.007(3)
N7 0.020(3) 0.043(4) 0.043(3) -0.005(3) -0.004(3) 0.001(3)
C110 0.149(9) 0.137(9) 0.136(9) 0.016(8) 0.026(8) -0.003(8)
C106 0.047(5) 0.069(6) 0.050(5) -0.019(4) -0.012(4) -0.009(4)
C105 0.045(5) 0.056(5) 0.063(6) -0.018(4) -0.013(4) 0.010(4)
C107 0.132(9) 0.175(10) 0.160(10) -0.030(8) 0.020(8) 0.004(8)
C109 0.084(9) 0.145(13) 0.104(10) -0.054(9) -0.010(7) -0.016(9)
C108 0.110(8) 0.157(9) 0.122(8) 0.092(7) -0.003(6) -0.002(7)
N8 0.043(4) 0.055(4) 0.052(4) 0.016(3) 0.000(3) -0.015(3)
C111 0.093(8) 0.104(9) 0.060(6) 0.039(6) -0.011(5) -0.065(7)
C113 0.124(8) 0.120(8) 0.085(7) 0.012(6) 0.002(6) -0.093(6)
C115 0.097(8) 0.150(9) 0.166(9) 0.052(8) 0.035(7) -0.040(7)
C112 0.24(2) 0.21(2) 0.138(15) 0.039(14) 0.042(15) -0.114(18)
C116 0.176(10) 0.126(9) 0.164(10) 0.013(8) 0.086(8) 0.011(8)
C114 0.219(13) 0.224(13) 0.223(13) 0.012(9) 0.041(9) -0.012(9)
N9 0.031(3) 0.039(3) 0.049(4) -0.008(3) 0.020(3) -0.017(3)
C118 0.033(5) 0.063(6) 0.090(7) 0.019(5) 0.017(4) -0.011(4)
C120 0.040(5) 0.097(7) 0.057(5) -0.012(5) 0.026(4) -0.016(5)
C117 0.037(4) 0.054(5) 0.051(5) -0.008(4) 0.019(4) -0.014(4)
C119 0.030(4) 0.059(5) 0.063(5) -0.018(4) 0.018(4) -0.014(4)
C121 0.038(4) 0.038(4) 0.067(5) 0.004(4) 0.017(4) -0.007(4)
C122 0.062(6) 0.036(5) 0.098(7) -0.003(5) 0.036(5) -0.001(4)
N10 0.067(4) 0.018(3) 0.041(3) 0.005(3) 0.024(3) -0.004(3)
C124 0.049(6) 0.065(7) 0.157(11) 0.042(7) 0.020(7) 0.002(5)
C128 0.276(19) 0.053(7) 0.122(10) 0.001(7) 0.156(13) -0.013(9)
C123 0.040(5) 0.028(4) 0.073(6) 0.008(4) 0.013(4) -0.003(3)
C125 0.060(5) 0.023(4) 0.043(4) 0.005(3) 0.009(4) -0.003(3)
C126 0.092(8) 0.052(6) 0.063(6) 0.011(5) -0.015(5) -0.029(5)
C127 0.163(11) 0.029(4) 0.075(6) -0.004(4) 0.088(7) -0.003(6)
N11 0.036(3) 0.054(4) 0.025(3) -0.014(3) -0.001(3) 0.012(3)
C130 0.074(6) 0.056(5) 0.051(5) -0.012(4) 0.028(5) 0.012(5)
C129 0.045(5) 0.045(5) 0.041(4) -0.013(4) 0.002(4) 0.011(4)
C131 0.058(5) 0.048(5) 0.036(4) -0.006(4) 0.008(4) 0.011(4)
C132 0.047(5) 0.073(6) 0.048(5) -0.016(4) 0.009(4) -0.001(4)
C134 0.056(6) 0.096(8) 0.067(6) -0.030(6) 0.016(5) -0.008(6)
C133 0.048(5) 0.061(5) 0.039(4) -0.024(4) 0.004(4) 0.008(4)
Cl1 0.0617(15) 0.0465(13) 0.0910(18) -0.0081(12) 0.0170(13) 0.0059(11)
O27 0.096(5) 0.054(4) 0.078(5) -0.013(4) -0.001(4) 0.006(4)
O28 0.121(7) 0.150(8) 0.060(5) 0.000(5) 0.029(5) 0.019(6)
O29 0.217(12) 0.079(6) 0.129(8) 0.026(6) 0.027(8) 0.067(7)
O30 0.097(6) 0.117(7) 0.130(7) -0.028(6) 0.059(5) -0.020(5)
Cl5 0.110(2) 0.089(2) 0.087(2) -0.0205(17) 0.0234(18) -0.0112(18)
Cl6A 0.164(6) 0.259(9) 0.080(4) 0.015(5) -0.002(4) -0.106(7)
C104 0.119(11) 0.117(11) 0.098(10) -0.001(8) 0.010(8) -0.051(9)
Cl6B 0.161(12) 0.124(10) 0.081(7) -0.021(7) 0.055(8) 0.045(9)
Cl3 0.193(4) 0.085(2) 0.094(2) -0.0299(19) 0.006(2) 0.013(2)
Cl4 0.144(4) 0.207(6) 0.191(5) 0.087(4) -0.009(4) 0.001(4)
C103 0.134(9) 0.180(10) 0.125(9) 0.025(8) 0.042(7) -0.023(8)

loop_
_atom_type_symbol
_atom_type_description
_atom_type_scat_dispersion_real
_atom_type_scat_dispersion_imag
_atom_type_scat_source
C C 0.0033 0.0016 'International Tables Vol C Tables 4.2.6.8 and 6.1.1.4'
H H 0.0000 0.0000 'International Tables Vol C Tables 4.2.6.8 and 6.1.1.4'
Ca Ca 0.2262 0.3064 'International Tables Vol C Tables 4.2.6.8 and 6.1.1.4'
Cl Cl 0.1484 0.1585 'International Tables Vol C Tables 4.2.6.8 and 6.1.1.4'
Mn Mn 0.3368 0.7283 'International Tables Vol C Tables 4.2.6.8 and 6.1.1.4'
N N 0.0061 0.0033 'International Tables Vol C Tables 4.2.6.8 and 6.1.1.4'
O O 0.0106 0.0060 'International Tables Vol C Tables 4.2.6.8 and 6.1.1.4'

loop_
_geom_angle_atom_site_label_1
_geom_angle_atom_site_label_2
_geom_angle_atom_site_label_3
_geom_angle
O14 Mn4 O6 178.28(16)
O14 Mn4 O7 96.77(16)
O6 Mn4 O7 81.65(15)
O14 Mn4 N3 90.22(17)
O6 Mn4 N3 91.33(17)
O7 Mn4 N3 172.66(17)
O14 Mn4 O11 93.86(16)
O6 Mn4 O11 85.54(15)
O7 Mn4 O11 93.17(15)
N3 Mn4 O11 84.10(17)
O14 Mn4 O9 87.70(16)
O6 Mn4 O9 93.06(15)
O7 Mn4 O9 92.32(15)
N3 Mn4 O9 90.18(16)
O11 Mn4 O9 174.07(14)
O14 Mn4 Ca1 146.85(12)
O6 Mn4 Ca1 34.85(11)
O7 Mn4 Ca1 111.00(11)
N3 Mn4 Ca1 63.15(13)
O11 Mn4 Ca1 102.01(10)
O9 Mn4 Ca1 73.89(10)
O23 Mn1 O5 168.45(18)
O23 Mn1 O15 95.48(17)
O5 Mn1 O15 81.63(15)
O23 Mn1 N5 89.82(18)
O5 Mn1 N5 90.87(17)
O15 Mn1 N5 167.19(18)
O23 Mn1 O17 94.02(17)
O5 Mn1 O17 97.39(16)
O15 Mn1 O17 95.87(16)
N5 Mn1 O17 95.38(17)
O23 Mn1 Ca1 152.77(13)
O5 Mn1 Ca1 32.82(11)
O15 Mn1 Ca1 111.66(11)
N5 Mn1 Ca1 64.12(13)
O17 Mn1 Ca1 81.48(11)
O8 Mn3 O2 167.29(19)
O8 Mn3 O20 94.24(17)
O2 Mn3 O20 82.38(16)
O8 Mn3 N1 89.99(18)
O2 Mn3 N1 89.17(17)
O20 Mn3 N1 159.80(18)
O8 Mn3 O3 96.87(19)
O2 Mn3 O3 95.77(17)
O20 Mn3 O3 98.86(17)
N1 Mn3 O3 100.24(18)
O8 Mn3 Ca1 151.66(13)
O2 Mn3 Ca1 34.34(11)
O20 Mn3 Ca1 114.07(12)
N1 Mn3 Ca1 63.94(13)
O3 Mn3 Ca1 78.34(12)
O21 Mn2 O1 179.16(18)
O21 Mn2 O22 97.62(17)
O1 Mn2 O22 81.70(16)
O21 Mn2 N4 90.32(18)
O1 Mn2 N4 90.35(17)
O22 Mn2 N4 171.99(18)
O21 Mn2 O24 93.78(17)
O1 Mn2 O24 85.77(16)
O22 Mn2 O24 92.91(16)
N4 Mn2 O24 85.50(17)
O21 Mn2 O19 85.90(17)
O1 Mn2 O19 94.62(16)
O22 Mn2 O19 92.50(16)
N4 Mn2 O19 89.08(17)
O24 Mn2 O19 174.57(15)
O21 Mn2 Ca1 146.58(13)
O1 Mn2 Ca1 34.26(11)
O22 Mn2 Ca1 109.04(12)
N4 Mn2 Ca1 63.93(13)
O24 Mn2 Ca1 104.33(10)
O19 Mn2 Ca1 73.46(11)
O18 Ca1 O10 120.12(15)
O18 Ca1 O4 77.40(14)
O10 Ca1 O4 75.47(14)
O18 Ca1 O5 146.31(14)
O10 Ca1 O5 75.73(13)
O4 Ca1 O5 136.17(13)
O18 Ca1 O16 77.18(14)
O10 Ca1 O16 79.76(14)
O4 Ca1 O16 128.37(14)
O5 Ca1 O16 77.05(13)
O18 Ca1 O2 76.47(14)
O10 Ca1 O2 145.72(14)
O4 Ca1 O2 80.13(13)
O5 Ca1 O2 107.69(13)
O16 Ca1 O2 134.52(13)
O18 Ca1 O6 137.96(14)
O10 Ca1 O6 85.76(13)
O4 Ca1 O6 78.45(13)
O5 Ca1 O6 67.12(12)
O16 Ca1 O6 143.68(13)
O2 Ca1 O6 65.83(12)
O18 Ca1 O1 85.84(14)
O10 Ca1 O1 139.12(13)
O4 Ca1 O1 144.71(14)
O5 Ca1 O1 67.09(12)
O16 Ca1 O1 76.00(13)
O2 Ca1 O1 65.74(12)
O6 Ca1 O1 94.71(13)
O18 Ca1 Mn3 87.33(11)
O10 Ca1 Mn3 120.42(10)
O4 Ca1 Mn3 59.43(10)
O5 Ca1 Mn3 110.96(9)
O16 Ca1 Mn3 159.23(10)
O2 Ca1 Mn3 25.61(9)
O6 Ca1 Mn3 50.69(8)
O1 Ca1 Mn3 89.30(9)
O18 Ca1 Mn1 121.28(10)
O10 Ca1 Mn1 89.03(10)
O4 Ca1 Mn1 160.52(10)
O5 Ca1 Mn1 25.06(8)
O16 Ca1 Mn1 58.00(10)
O2 Ca1 Mn1 108.24(10)
O6 Ca1 Mn1 88.86(9)
O1 Ca1 Mn1 50.17(9)
Mn3 Ca1 Mn1 122.37(3)
O18 Ca1 Mn4 162.32(11)
O10 Ca1 Mn4 64.46(10)
O4 Ca1 Mn4 88.10(10)
O5 Ca1 Mn4 49.56(9)
O16 Ca1 Mn4 120.21(10)
O2 Ca1 Mn4 91.27(9)
O6 Ca1 Mn4 26.13(8)
O1 Ca1 Mn4 100.85(9)
Mn3 Ca1 Mn4 76.50(3)
Mn1 Ca1 Mn4 74.40(3)
O18 Ca1 Mn2 64.83(10)
O10 Ca1 Mn2 163.10(11)
O4 Ca1 Mn2 121.04(10)
O5 Ca1 Mn2 92.12(9)
O16 Ca1 Mn2 86.15(10)
O2 Ca1 Mn2 49.06(9)
O6 Ca1 Mn2 100.48(9)
O1 Ca1 Mn2 25.59(9)
Mn3 Ca1 Mn2 74.66(3)
Mn1 Ca1 Mn2 75.51(3)
Mn4 Ca1 Mn2 116.32(3)
C24 O11 Mn4 128.6(3)
C33 O15 Mn1 110.8(3)
N5 O1 Mn2 112.9(3)
N5 O1 Ca1 119.6(3)
Mn2 O1 Ca1 120.15(17)
N1 O6 Mn4 113.4(3)
N1 O6 Ca1 120.2(3)
Mn4 O6 Ca1 119.01(16)
N3 O5 Mn1 113.6(3)
N3 O5 Ca1 122.8(3)
Mn1 O5 Ca1 122.12(17)
C98 O25 H25 109.5
C84 O21 Mn2 128.8(4)
C96 O24 Mn2 128.2(4)
C91 O23 Mn1 128.3(3)
C82 O20 Mn3 111.0(3)
C31 O14 Mn4 130.0(3)
C26 O12 H12 109.5
C2 O7 Mn4 112.6(3)
N6 O26 H26 109.5
C89 O22 Mn2 111.1(3)
N2 O13 H13 109.5
C9 O10 Ca1 139.1(4)
C1 O4 Ca1 139.3(4)
C38 O17 Mn1 120.5(3)
C38 O16 Ca1 146.6(4)
C4 O8 Mn3 130.6(4)
C9 O9 Mn4 123.3(4)
N4 O2 Mn3 113.3(3)
N4 O2 Ca1 124.1(3)
Mn3 O2 Ca1 120.05(17)
C53 O18 Ca1 140.9(3)
C1 O3 Mn3 123.1(4)
C53 O19 Mn2 125.3(3)
C26 N2 O13 118.3(5)
C98 N6 O26 118.0(5)
C2 N1 O6 113.3(4)
C2 N1 Mn3 130.0(4)
O6 N1 Mn3 116.5(3)
C89 N5 O1 113.4(4)
C89 N5 Mn1 130.4(4)
O1 N5 Mn1 116.1(3)
C33 N3 O5 113.1(4)
C33 N3 Mn4 129.3(4)
O5 N3 Mn4 114.8(3)
C82 N4 O2 113.5(4)
C82 N4 Mn2 129.5(4)
O2 N4 Mn2 115.5(3)
O25 C98 N6 121.7(6)
O25 C98 C97 122.6(5)
N6 C98 C97 115.6(5)
O12 C26 N2 122.3(7)
O12 C26 C25 121.2(6)
N2 C26 C25 116.5(5)
O4 C1 O3 126.8(5)
O4 C1 C68 118.9(5)
O3 C1 C68 114.2(5)
O7 C2 N1 118.9(5)
O7 C2 C3 119.9(5)
N1 C2 C3 121.2(5)
O14 C31 C37 117.4(4)
O14 C31 C32 124.5(5)
C37 C31 C32 118.1(5)
C95 C90 C91 119.8(4)
C95 C90 C89 118.4(4)
C91 C90 C89 121.8(5)
N5 C89 O22 120.3(5)
N5 C89 C90 120.2(5)
O22 C89 C90 119.5(5)
C8 C3 C4 119.3(5)
C8 C3 C2 118.8(5)
C4 C3 C2 121.9(5)
C40 C39 C44 120.9(5)
C40 C39 C38 119.5(5)
C44 C39 C38 119.5(5)
N3 C33 O15 119.6(5)
N3 C33 C32 120.5(5)
O15 C33 C32 119.9(5)
N4 C82 O20 119.6(5)
N4 C82 C83 120.9(5)
O20 C82 C83 119.6(5)
C34 C32 C31 119.4(5)
C34 C32 C33 117.8(5)
C31 C32 C33 122.8(5)
O10 C9 O9 125.7(5)
O10 C9 C10 117.0(4)
O9 C9 C10 117.3(5)
C39 C44 C45 123.9(5)
C39 C44 C43 118.5(5)
C45 C44 C43 117.6(4)
O24 C96 C102 120.8(5)
O24 C96 C97 122.5(5)
C102 C96 C97 116.7(4)
C34 C35 C36 118.9(5)
C34 C35 H35 120.6
C36 C35 H35 120.6
C93 C92 C91 121.2(5)
C93 C92 H92 119.4
C91 C92 H92 119.4
O16 C38 O17 124.4(5)
O16 C38 C39 118.2(5)
O17 C38 C39 117.4(5)
C88 C83 C84 118.5(5)
C88 C83 C82 118.6(5)
C84 C83 C82 122.9(5)
C3 C8 C7 122.3(5)
C3 C8 H8 118.8
C7 C8 H8 118.8
C55 C54 C59 121.6(6)
C55 C54 C53 119.4(5)
C59 C54 C53 119.0(5)
C35 C34 C32 121.5(6)
C35 C34 H34 119.2
C32 C34 H34 119.2
C54 C55 C67 123.0(5)
C54 C55 C56 117.9(5)
C67 C55 C56 119.0(4)
O8 C4 C5 118.1(5)
O8 C4 C3 124.7(5)
C5 C4 C3 117.2(5)
C57 C58 C59 118.7(5)
C57 C58 C63 122.2(5)
C59 C58 C63 119.1(5)
C54 C59 C60 122.2(5)
C54 C59 C58 119.5(6)
C60 C59 C58 118.3(5)
O21 C84 C85 117.0(5)
O21 C84 C83 125.2(5)
C85 C84 C83 117.8(5)
C6 C5 C4 122.3(5)
C6 C5 H5 118.9
C4 C5 H5 118.9
C42 C41 C49 122.3(4)
C42 C41 C40 118.4(5)
C49 C41 C40 119.2(5)
C8 C7 C6 119.3(5)
C8 C7 H7 120.4
C6 C7 H7 120.4
C94 C95 C90 121.2(5)
C94 C95 H95 119.4
C90 C95 H95 119.4
C42 C43 C48 121.5(5)
C42 C43 C44 118.9(5)
C48 C43 C44 119.5(5)
C19 C18 C17 120.0(5)
C19 C18 H18 120.0
C17 C18 H18 120.0
C36 C37 C31 120.9(5)
C36 C37 H37 119.6
C31 C37 H37 119.6
C93 C94 C95 119.6(6)
C93 C94 H94 120.2
C95 C94 H94 120.2
C80 C81 C69 121.4(5)
C80 C81 H81 119.3
C69 C81 H81 119.3
C46 C45 C44 120.9(5)
C46 C45 H45 119.5
C44 C45 H45 119.5
C13 C14 C19 121.2(5)
C13 C14 C15 119.6(5)
C19 C14 C15 119.2(6)
C71 C70 C69 119.4(6)
C71 C70 C78 122.9(5)
C69 C70 C78 117.7(5)
C94 C93 C92 120.3(5)
C94 C93 H93 119.8
C92 C93 H93 119.8
O11 C24 C25 122.4(4)
O11 C24 C30 120.4(5)
C25 C24 C30 117.3(5)
C67 C66 C65 121.1(6)
C67 C66 H66 119.5
C65 C66 H66 119.5
C10 C11 C12 119.9(5)
C10 C11 C23 122.4(5)
C12 C11 C23 117.7(5)
C5 C6 C7 119.6(5)
C5 C6 H6 120.2
C7 C6 H6 120.2
O18 C53 O19 126.2(5)
O18 C53 C54 117.7(4)
O19 C53 C54 116.0(4)
C29 C30 C24 121.1(5)
C29 C30 H30 119.5
C24 C30 H30 119.5
C58 C57 C56 122.3(5)
C58 C57 H57 118.8
C56 C57 H57 118.8
C11 C10 C15 120.8(5)
C11 C10 C9 119.1(5)
C15 C10 C9 120.1(5)
C75 C74 C73 121.1(5)
C75 C74 H74 119.5
C73 C74 H74 119.5
C21 C20 C12 120.9(5)
C21 C20 H20 119.6
C12 C20 H20 119.6
C10 C15 C16 123.3(5)
C10 C15 C14 118.6(6)
C16 C15 C14 118.1(5)
C73 C68 C69 121.6(5)
C73 C68 C1 120.1(4)
C69 C68 C1 118.3(5)
C35 C36 C37 121.2(5)
C35 C36 H36 119.4
C37 C36 H36 119.4
C47 C48 C43 120.0(5)
C47 C48 H48 120.0
C43 C48 H48 120.0
C86 C87 C88 118.9(6)
C86 C87 H87 120.5
C88 C87 H87 120.5
O23 C91 C92 118.2(4)
O23 C91 C90 124.1(4)
C92 C91 C90 117.7(4)
C71 C72 C77 121.4(5)
C71 C72 C73 119.4(5)
C77 C72 C73 119.1(5)
C68 C69 C81 122.7(6)
C68 C69 C70 118.9(6)
C81 C69 C70 118.3(6)
C39 C40 C41 120.0(4)
C39 C40 C52 122.5(4)
C41 C40 C52 117.5(4)
C22 C23 C11 120.7(5)
C22 C23 H23 119.6
C11 C23 H23 119.6
C87 C86 C85 120.6(6)
C87 C86 H86 119.7
C85 C86 H86 119.7
C65 C64 C56 122.0(5)
C65 C64 H64 119.0
C56 C64 H64 119.0
C50 C49 C41 121.3(5)
C50 C49 H49 119.4
C41 C49 H49 119.4
C100 C99 C97 122.3(5)
C100 C99 H99 118.9
C97 C99 H99 118.9
C70 C71 C72 122.2(6)
C70 C71 H71 118.9
C72 C71 H71 118.9
C52 C51 C50 120.4(5)
C52 C51 H51 119.8
C50 C51 H51 119.8
C99 C97 C96 119.5(5)
C99 C97 C98 116.8(5)
C96 C97 C98 123.7(4)
C86 C85 C84 121.7(5)
C86 C85 H85 119.1
C84 C85 H85 119.1
C13 C12 C11 118.7(6)
C13 C12 C20 121.7(5)
C11 C12 C20 119.6(5)
C78 C79 C80 120.1(7)
C78 C79 H79 119.9
C80 C79 H79 119.9
C41 C42 C43 123.3(4)
C41 C42 H42 118.3
C43 C42 H42 118.3
C87 C88 C83 122.4(5)
C87 C88 H88 118.8
C83 C88 H88 118.8
C14 C13 C12 122.4(5)
C14 C13 H1 118.8
C12 C13 H1 118.8
C17 C16 C15 121.4(6)
C17 C16 H16 119.3
C15 C16 H16 119.3
C57 C56 C64 122.5(5)
C57 C56 C55 119.9(5)
C64 C56 C55 117.6(5)
C51 C52 C40 121.4(5)
C51 C52 H52 119.3
C40 C52 H52 119.3
C27 C25 C24 119.5(6)
C27 C25 C26 117.3(5)
C24 C25 C26 123.2(4)
C18 C19 C14 120.9(5)
C18 C19 H19 119.6
C14 C19 H19 119.6
C49 C50 C51 120.2(5)
C49 C50 H50 119.9
C51 C50 H50 119.9
C60 C61 C62 119.8(7)
C60 C61 H61 120.1
C62 C61 H61 120.1
C68 C73 C74 123.9(4)
C68 C73 C72 118.3(4)
C74 C73 C72 117.7(4)
C66 C67 C55 120.3(5)
C66 C67 H67 119.9
C55 C67 H67 119.9
C62 C63 C58 120.5(6)
C62 C63 H63 119.7
C58 C63 H63 119.7
C101 C102 C96 121.5(5)
C101 C102 H102 119.3
C96 C102 H102 119.3
C48 C47 C46 120.5(6)
C48 C47 H47 119.8
C46 C47 H47 119.8
C23 C22 C21 121.2(6)
C23 C22 H22 119.4
C21 C22 H22 119.4
C16 C17 C18 120.4(6)
C16 C17 H17 119.8
C18 C17 H17 119.8
C20 C21 C22 119.8(6)
C20 C21 H21 120.1
C22 C21 H21 120.1
C28 C29 C30 121.4(6)
C28 C29 H29 119.3
C30 C29 H29 119.3
C74 C75 C76 120.7(7)
C74 C75 H75 119.6
C76 C75 H75 119.6
C45 C46 C47 121.4(6)
C45 C46 H46 119.3
C47 C46 H46 119.3
C77 C76 C75 121.2(7)
C77 C76 H76 119.4
C75 C76 H76 119.4
C63 C62 C61 120.7(7)
C63 C62 H62 119.7
C61 C62 H62 119.7
C64 C65 C66 120.0(5)
C64 C65 H65 120.0
C66 C65 H65 120.0
C81 C80 C79 120.7(6)
C81 C80 H80 119.6
C79 C80 H80 119.6
C79 C78 C70 121.6(6)
C79 C78 H78 119.2
C70 C78 H78 119.2
C61 C60 C59 121.6(6)
C61 C60 H60 119.2
C59 C60 H60 119.2
C76 C77 C72 120.1(6)
C76 C77 H77 119.9
C72 C77 H77 119.9
C101 C100 C99 118.5(5)
C101 C100 H100 120.7
C99 C100 H100 120.7
C28 C27 C25 122.3(7)
C28 C27 H27 118.9
C25 C27 H27 118.9
C29 C28 C27 118.5(7)
C29 C28 H28 120.8
C27 C28 H28 120.8
C102 C101 C100 121.5(5)
C102 C101 H101 119.2
C100 C101 H101 119.2
C107 N7 C105 125.3(10)
C107 N7 C109 100.9(10)
C105 N7 C109 105.8(7)
C107 N7 H9 107.9
C105 N7 H9 107.9
C109 N7 H9 107.9
C109 C110 H11A 109.5
C109 C110 H11B 109.5
H11A C110 H11B 109.5
C109 C110 H11C 109.5
H11A C110 H11C 109.5
H11B C110 H11C 109.5
C105 C106 H10 109.5
C105 C106 H11 109.5
H10 C106 H11 109.5
C105 C106 H73 109.5
H10 C106 H73 109.5
H11 C106 H73 109.5
N7 C105 C106 116.5(7)
N7 C105 H2 108.2
C106 C105 H2 108.2
N7 C105 H3 108.2
C106 C105 H3 108.2
H2 C105 H3 107.3
N7 C107 C108 107.5(15)
N7 C107 H4 110.2
C108 C107 H4 110.2
N7 C107 H82 110.2
C108 C107 H82 110.2
H4 C107 H82 108.5
C110 C109 N7 103.3(10)
C110 C109 H10E 111.1
N7 C109 H10E 111.1
C110 C109 H10F 111.1
N7 C109 H10F 111.1
H10E C109 H10F 109.1
C107 C108 H10G 109.5
C107 C108 H10H 109.5
H10G C108 H10H 109.5
C107 C108 H10I 109.5
H10G C108 H10I 109.5
H10H C108 H10I 109.5
C111 N8 C113 113.4(8)
C111 N8 C115 114.3(9)
C113 N8 C115 110.2(10)
N8 C111 C112 113.9(10)
N8 C113 C114 102.0(13)
C116 C115 N8 109.6(13)
C121 N9 C119 111.8(6)
C121 N9 C117 112.2(6)
C119 N9 C117 113.7(6)
C121 N9 H9A 106.2
C119 N9 H9A 106.2
C117 N9 H9A 106.2
C117 C118 H11P 109.5
C117 C118 H11Q 109.5
H11P C118 H11Q 109.5
C117 C118 H11R 109.5
H11P C118 H11R 109.5
H11Q C118 H11R 109.5
C119 C120 H12A 109.5
C119 C120 H12B 109.5
H12A C120 H12B 109.5
C119 C120 H12C 109.5
H12A C120 H12C 109.5
H12B C120 H12C 109.5
C118 C117 N9 114.3(7)
C118 C117 H14 108.7
N9 C117 H14 108.7
C118 C117 H15 108.7
N9 C117 H15 108.7
H14 C117 H15 107.6
N9 C119 C120 113.5(6)
N9 C119 H24 108.9
C120 C119 H24 108.9
N9 C119 H31 108.9
C120 C119 H31 108.9
H24 C119 H31 107.7
N9 C121 C122 112.7(6)
N9 C121 H32 109.0
C122 C121 H32 109.0
N9 C121 H33 109.0
C122 C121 H33 109.0
H32 C121 H33 107.8
C121 C122 H12D 109.5
C121 C122 H12E 109.5
H12D C122 H12E 109.5
C121 C122 H12F 109.5
H12D C122 H12F 109.5
H12E C122 H12F 109.5
C123 N10 C127 115.0(6)
C123 N10 C125 109.7(4)
C127 N10 C125 113.8(6)
C123 N10 H10J 105.8
C127 N10 H10J 105.8
C125 N10 H10J 105.8
C123 C124 H12G 109.5
C123 C124 H12H 109.5
H12G C124 H12H 109.5
C123 C124 H12I 109.5
H12G C124 H12I 109.5
H12H C124 H12I 109.5
C127 C128 H12J 109.5
C127 C128 H12K 109.5
H12J C128 H12K 109.5
C127 C128 H12L 109.5
H12J C128 H12L 109.5
H12K C128 H12L 109.5
N10 C123 C124 113.4(5)
N10 C123 H38 108.9
C124 C123 H38 108.9
N10 C123 H39 108.9
C124 C123 H39 108.9
H38 C123 H39 107.7
N10 C125 C126 113.3(6)
N10 C125 H40 108.9
C126 C125 H40 108.9
N10 C125 H41 108.9
C126 C125 H41 108.9
H40 C125 H41 107.7
C125 C126 H12M 109.5
C125 C126 H12N 109.5
H12M C126 H12N 109.5
C125 C126 H12O 109.5
H12M C126 H12O 109.5
H12N C126 H12O 109.5
N10 C127 C128 112.5(7)
N10 C127 H43 109.1
C128 C127 H43 109.1
N10 C127 H44 109.1
C128 C127 H44 109.1
H43 C127 H44 107.8
C129 N11 C133 113.1(6)
C129 N11 C131 114.4(6)
C133 N11 C131 110.0(6)
C129 N11 H11S 106.2
C133 N11 H11S 106.2
C131 N11 H11S 106.2
C129 C130 H13A 109.5
C129 C130 H13B 109.5
H13A C130 H13B 109.5
C129 C130 H13C 109.5
H13A C130 H13C 109.5
H13B C130 H13C 109.5
N11 C129 C130 113.9(6)
N11 C129 H53 108.8
C130 C129 H53 108.8
N11 C129 H54 108.8
C130 C129 H54 108.8
H53 C129 H54 107.7
N11 C131 C132 112.9(6)
N11 C131 H55 109.0
C132 C131 H55 109.0
N11 C131 H56 109.0
C132 C131 H56 109.0
H55 C131 H56 107.8
C131 C132 H13D 109.5
C131 C132 H13E 109.5
H13D C132 H13E 109.5
C131 C132 H13F 109.5
H13D C132 H13F 109.5
H13E C132 H13F 109.5
C133 C134 H13G 109.5
C133 C134 H13H 109.5
H13G C134 H13H 109.5
C133 C134 H13I 109.5
H13G C134 H13I 109.5
H13H C134 H13I 109.5
N11 C133 C134 113.9(7)
N11 C133 H58 108.8
C134 C133 H58 108.8
N11 C133 H59 108.8
C134 C133 H59 108.8
H58 C133 H59 107.7
O29 Cl1 O30 117.3(7)
O29 Cl1 O27 111.3(6)
O30 Cl1 O27 108.8(5)
O29 Cl1 O28 105.4(6)
O30 Cl1 O28 104.0(5)
O27 Cl1 O28 109.7(5)
Cl6B C104 Cl6A 51.0(7)
Cl6B C104 Cl5 117.7(10)
Cl6A C104 Cl5 121.1(8)
Cl6B C104 H68 59.3
Cl6A C104 H68 107.0
Cl5 C104 H68 107.0
Cl6B C104 H69 135.2
Cl6A C104 H69 107.0
Cl5 C104 H69 107.0
H68 C104 H69 106.8
Cl3 C103 Cl4 110.9(9)
Cl3 C103 H70 109.5
Cl4 C103 H70 109.5
Cl3 C103 H72 109.5
Cl4 C103 H72 109.5
H70 C103 H72 108.0

loop_
_geom_bond_atom_site_label_1
_geom_bond_atom_site_label_2
_geom_bond_distance
Mn4 O14 1.869(4)
Mn4 O6 1.890(4)
Mn4 O7 1.941(4)
Mn4 N3 1.980(4)
Mn4 O11 2.270(4)
Mn4 O9 2.309(4)
Mn4 Ca1 3.7520(13)
Mn1 O23 1.851(4)
Mn1 O5 1.875(4)
Mn1 O15 1.951(4)
Mn1 N5 1.970(5)
Mn1 O17 2.158(4)
Mn1 Ca1 3.7491(14)
Mn3 O8 1.861(4)
Mn3 O2 1.870(4)
Mn3 O20 1.942(4)
Mn3 N1 1.989(5)
Mn3 O3 2.088(4)
Mn3 Ca1 3.7442(13)
Mn2 O21 1.873(4)
Mn2 O1 1.893(4)
Mn2 O22 1.961(4)
Mn2 N4 1.976(5)
Mn2 O24 2.244(4)
Mn2 O19 2.283(4)
Mn2 Ca1 3.7904(14)
Ca1 O18 2.331(4)
Ca1 O10 2.354(4)
Ca1 O4 2.397(4)
Ca1 O5 2.399(4)
Ca1 O16 2.427(4)
Ca1 O2 2.440(4)
Ca1 O6 2.452(4)
Ca1 O1 2.468(4)
O11 C24 1.331(6)
O15 C33 1.310(6)
O1 N5 1.405(6)
O6 N1 1.401(6)
O5 N3 1.388(5)
O25 C98 1.238(8)
O25 H25 0.8400
O21 C84 1.333(7)
O24 C96 1.318(7)
O23 C91 1.344(6)
O20 C82 1.308(7)
O14 C31 1.342(7)
O12 C26 1.243(8)
O12 H12 0.8400
O7 C2 1.305(6)
O26 N6 1.398(6)
O26 H26 0.8400
O22 C89 1.305(7)
O13 N2 1.398(6)
O13 H13 0.8400
O10 C9 1.243(7)
O4 C1 1.247(7)
O17 C38 1.277(7)
O16 C38 1.250(7)
O8 C4 1.318(7)
O9 C9 1.280(7)
O2 N4 1.390(6)
O18 C53 1.234(6)
O3 C1 1.257(7)
O19 C53 1.279(6)
N2 C26 1.323(8)
N6 C98 1.339(8)
N1 C2 1.315(7)
N5 C89 1.301(7)
N3 C33 1.307(7)
N4 C82 1.307(7)
C98 C97 1.480(6)
C26 C25 1.498(7)
C1 C68 1.513(6)
C2 C3 1.464(8)
C31 C37 1.396(6)
C31 C32 1.412(8)
C90 C95 1.393(6)
C90 C91 1.409(6)
C90 C89 1.484(8)
C3 C8 1.379(8)
C3 C4 1.433(9)
C39 C40 1.411(6)
C39 C44 1.414(9)
C39 C38 1.512(8)
C33 C32 1.478(8)
C82 C83 1.460(8)
C32 C34 1.397(8)
C9 C10 1.529(6)
C44 C45 1.417(6)
C44 C43 1.443(6)
C96 C102 1.421(7)
C96 C97 1.424(6)
C35 C34 1.375(8)
C35 C36 1.377(7)
C35 H35 0.9500
C92 C93 1.388(6)
C92 C91 1.405(6)
C92 H92 0.9500
C83 C88 1.397(6)
C83 C84 1.413(9)
C8 C7 1.385(6)
C8 H8 0.9500
C54 C55 1.404(9)
C54 C59 1.409(9)
C54 C53 1.524(6)
C34 H34 0.9500
C55 C67 1.430(7)
C55 C56 1.435(7)
C4 C5 1.406(8)
C58 C57 1.386(7)
C58 C59 1.423(9)
C58 C63 1.428(8)
C59 C60 1.423(7)
C84 C85 1.390(6)
C5 C6 1.385(6)
C5 H5 0.9500
C41 C42 1.384(7)
C41 C49 1.425(7)
C41 C40 1.427(6)
C7 C6 1.390(9)
C7 H7 0.9500
C95 C94 1.379(8)
C95 H95 0.9500
C43 C42 1.390(7)
C43 C48 1.428(9)
C18 C19 1.353(8)
C18 C17 1.426(7)
C18 H18 0.9500
C37 C36 1.380(8)
C37 H37 0.9500
C94 C93 1.374(9)
C94 H94 0.9500
C81 C80 1.361(7)
C81 C69 1.426(9)
C81 H81 0.9500
C45 C46 1.346(7)
C45 H45 0.9500
C14 C13 1.385(7)
C14 C19 1.426(7)
C14 C15 1.430(9)
C70 C71 1.384(10)
C70 C69 1.436(9)
C70 C78 1.437(7)
C93 H93 0.9500
C24 C25 1.407(6)
C24 C30 1.417(8)
C66 C67 1.351(7)
C66 C65 1.414(8)
C66 H66 0.9500
C11 C10 1.410(9)
C11 C12 1.418(6)
C11 C23 1.438(9)
C6 H6 0.9500
C30 C29 1.377(6)
C30 H30 0.9500
C57 C56 1.387(7)
C57 H57 0.9500
C10 C15 1.412(8)
C74 C75 1.354(8)
C74 C73 1.420(7)
C74 H74 0.9500
C20 C21 1.351(8)
C20 C12 1.418(7)
C20 H20 0.9500
C15 C16 1.415(7)
C68 C73 1.407(6)
C68 C69 1.410(9)
C36 H36 0.9500
C48 C47 1.346(7)
C48 H48 0.9500
C87 C86 1.353(11)
C87 C88 1.377(7)
C87 H87 0.9500
C72 C71 1.392(10)
C72 C77 1.432(8)
C72 C73 1.446(7)
C40 C52 1.437(7)
C23 C22 1.343(7)
C23 H23 0.9500
C86 C85 1.390(8)
C86 H86 0.9500
C64 C65 1.349(8)
C64 C56 1.420(7)
C64 H64 0.9500
C49 C50 1.349(8)
C49 H49 0.9500
C99 C100 1.377(8)
C99 C97 1.398(9)
C99 H99 0.9500
C71 H71 0.9500
C51 C52 1.356(7)
C51 C50 1.422(8)
C51 H51 0.9500
C85 H85 0.9500
C12 C13 1.395(9)
C79 C78 1.357(11)
C79 C80 1.405(10)
C79 H79 0.9500
C42 H42 0.9500
C88 H88 0.9500
C13 H1 0.9500
C16 C17 1.362(9)
C16 H16 0.9500
C52 H52 0.9500
C25 C27 1.397(9)
C19 H19 0.9500
C50 H50 0.9500
C61 C60 1.360(10)
C61 C62 1.421(11)
C61 H61 0.9500
C67 H67 0.9500
C63 C62 1.359(11)
C63 H63 0.9500
C102 C101 1.373(7)
C102 H102 0.9500
C47 C46 1.417(10)
C47 H47 0.9500
C22 C21 1.420(9)
C22 H22 0.9500
C17 H17 0.9500
C21 H21 0.9500
C29 C28 1.371(10)
C29 H29 0.9500
C75 C76 1.418(11)
C75 H75 0.9500
C46 H46 0.9500
C76 C77 1.342(11)
C76 H76 0.9500
C62 H62 0.9500
C65 H65 0.9500
C80 H80 0.9500
C78 H78 0.9500
C60 H60 0.9500
C77 H77 0.9500
C100 C101 1.375(8)
C100 H100 0.9500
C27 C28 1.374(11)
C27 H27 0.9500
C28 H28 0.9500
C101 H101 0.9500
N7 C107 1.378(17)
N7 C105 1.462(10)
N7 C109 1.725(16)
N7 H9 0.9300
C110 C109 1.607(19)
C110 H11A 0.9800
C110 H11B 0.9800
C110 H11C 0.9800
C106 C105 1.512(10)
C106 H10 0.9800
C106 H11 0.9800
C106 H73 0.9800
C105 H2 0.9900
C105 H3 0.9900
C107 C108 1.47(2)
C107 H4 0.9900
C107 H82 0.9900
C109 H10E 0.9900
C109 H10F 0.9900
C108 H10G 0.9800
C108 H10H 0.9800
C108 H10I 0.9800
N8 C111 1.471(11)
N8 C113 1.553(14)
N8 C115 1.589(19)
C111 C112 1.51(2)
C113 C114 1.59(3)
C115 C116 1.43(2)
N9 C121 1.498(9)
N9 C119 1.500(9)
N9 C117 1.504(10)
N9 H9A 0.9300
C118 C117 1.502(11)
C118 H11P 0.9800
C118 H11Q 0.9800
C118 H11R 0.9800
C120 C119 1.521(10)
C120 H12A 0.9800
C120 H12B 0.9800
C120 H12C 0.9800
C117 H14 0.9900
C117 H15 0.9900
C119 H24 0.9900
C119 H31 0.9900
C121 C122 1.513(11)
C121 H32 0.9900
C121 H33 0.9900
C122 H12D 0.9800
C122 H12E 0.9800
C122 H12F 0.9800
N10 C123 1.498(8)
N10 C127 1.498(8)
N10 C125 1.498(8)
N10 H10J 0.9300
C124 C123 1.501(9)
C124 H12G 0.9800
C124 H12H 0.9800
C124 H12I 0.9800
C128 C127 1.539(12)
C128 H12J 0.9800
C128 H12K 0.9800
C128 H12L 0.9800
C123 H38 0.9900
C123 H39 0.9900
C125 C126 1.519(11)
C125 H40 0.9900
C125 H41 0.9900
C126 H12M 0.9800
C126 H12N 0.9800
C126 H12O 0.9800
C127 H43 0.9900
C127 H44 0.9900
N11 C129 1.489(9)
N11 C133 1.504(9)
N11 C131 1.508(10)
N11 H11S 0.9300
C130 C129 1.523(10)
C130 H13A 0.9800
C130 H13B 0.9800
C130 H13C 0.9800
C129 H53 0.9900
C129 H54 0.9900
C131 C132 1.509(11)
C131 H55 0.9900
C131 H56 0.9900
C132 H13D 0.9800
C132 H13E 0.9800
C132 H13F 0.9800
C134 C133 1.512(13)
C134 H13G 0.9800
C134 H13H 0.9800
C134 H13I 0.9800
C133 H58 0.9900
C133 H59 0.9900
Cl1 O29 1.365(9)
Cl1 O30 1.402(8)
Cl1 O27 1.413(7)
Cl1 O28 1.462(8)
Cl5 C104 1.696(13)
Cl6A C104 1.682(14)
C104 Cl6B 1.477(17)
C104 H68 0.9900
C104 H69 0.9900
Cl3 C103 1.713(17)
Cl4 C103 1.794(16)
C103 H70 0.9900
C103 H72 0.9900

loop_
_geom_torsion_atom_site_label_1
_geom_torsion_atom_site_label_2
_geom_torsion_atom_site_label_3
_geom_torsion_atom_site_label_4
_geom_torsion
O8 Mn3 Ca1 O18 138.1(3)
O2 Mn3 Ca1 O18 -63.6(2)
O20 Mn3 Ca1 O18 -39.23(17)
N1 Mn3 Ca1 O18 162.99(18)
O3 Mn3 Ca1 O18 55.35(16)
O8 Mn3 Ca1 O10 14.4(3)
O2 Mn3 Ca1 O10 172.7(2)
O20 Mn3 Ca1 O10 -162.95(17)
N1 Mn3 Ca1 O10 39.27(19)
O3 Mn3 Ca1 O10 -68.37(17)
O8 Mn3 Ca1 O4 61.2(3)
O2 Mn3 Ca1 O4 -140.5(2)
O20 Mn3 Ca1 O4 -116.16(17)
N1 Mn3 Ca1 O4 86.06(19)
O3 Mn3 Ca1 O4 -21.57(16)
O8 Mn3 Ca1 O5 -70.9(3)
O2 Mn3 Ca1 O5 87.3(2)
O20 Mn3 Ca1 O5 111.70(16)
N1 Mn3 Ca1 O5 -46.07(18)
O3 Mn3 Ca1 O5 -153.71(15)
O8 Mn3 Ca1 O16 179.6(4)
O2 Mn3 Ca1 O16 -22.1(4)
O20 Mn3 Ca1 O16 2.2(3)
N1 Mn3 Ca1 O16 -155.5(3)
O3 Mn3 Ca1 O16 96.8(3)
O8 Mn3 Ca1 O2 -158.3(4)
O20 Mn3 Ca1 O2 24.4(2)
N1 Mn3 Ca1 O2 -133.4(3)
O3 Mn3 Ca1 O2 118.9(2)
O8 Mn3 Ca1 O6 -39.3(3)
O2 Mn3 Ca1 O6 118.9(2)
O20 Mn3 Ca1 O6 143.30(18)
N1 Mn3 Ca1 O6 -14.48(19)
O3 Mn3 Ca1 O6 -122.12(17)
O8 Mn3 Ca1 O1 -136.0(3)
O2 Mn3 Ca1 O1 22.3(2)
O20 Mn3 Ca1 O1 46.63(16)
N1 Mn3 Ca1 O1 -111.14(17)
O3 Mn3 Ca1 O1 141.22(15)
O8 Mn3 Ca1 Mn1 -96.0(3)
O2 Mn3 Ca1 Mn1 62.3(2)
O20 Mn3 Ca1 Mn1 86.63(14)
N1 Mn3 Ca1 Mn1 -71.15(15)
O3 Mn3 Ca1 Mn1 -178.79(12)
O8 Mn3 Ca1 Mn4 -34.7(3)
O2 Mn3 Ca1 Mn4 123.6(2)
O20 Mn3 Ca1 Mn4 147.97(13)
N1 Mn3 Ca1 Mn4 -9.81(15)
O3 Mn3 Ca1 Mn4 -117.44(12)
O8 Mn3 Ca1 Mn2 -157.3(3)
O2 Mn3 Ca1 Mn2 1.0(2)
O20 Mn3 Ca1 Mn2 25.38(13)
N1 Mn3 Ca1 Mn2 -132.40(15)
O3 Mn3 Ca1 Mn2 119.96(12)
O23 Mn1 Ca1 O18 18.2(3)
O5 Mn1 Ca1 O18 177.9(3)
O15 Mn1 Ca1 O18 -156.94(17)
N5 Mn1 Ca1 O18 36.3(2)
O17 Mn1 Ca1 O18 -63.97(17)
O23 Mn1 Ca1 O10 143.4(3)
O5 Mn1 Ca1 O10 -56.9(2)
O15 Mn1 Ca1 O10 -31.71(16)
N5 Mn1 Ca1 O10 161.52(18)
O17 Mn1 Ca1 O10 61.26(15)
O23 Mn1 Ca1 O4 -179.7(4)
O5 Mn1 Ca1 O4 -20.1(4)
O15 Mn1 Ca1 O4 5.1(3)
N5 Mn1 Ca1 O4 -161.6(3)
O17 Mn1 Ca1 O4 98.1(3)
O23 Mn1 Ca1 O5 -159.7(4)
O15 Mn1 Ca1 O5 25.2(2)
N5 Mn1 Ca1 O5 -141.6(3)
O17 Mn1 Ca1 O5 118.2(2)
O23 Mn1 Ca1 O16 64.9(3)
O5 Mn1 Ca1 O16 -135.4(2)
O15 Mn1 Ca1 O16 -110.22(17)
N5 Mn1 Ca1 O16 83.00(19)
O17 Mn1 Ca1 O16 -17.25(16)
O23 Mn1 Ca1 O2 -66.7(3)
O5 Mn1 Ca1 O2 92.9(2)
O15 Mn1 Ca1 O2 118.12(15)
N5 Mn1 Ca1 O2 -48.66(18)
O17 Mn1 Ca1 O2 -148.91(15)
O23 Mn1 Ca1 O6 -130.8(3)
O5 Mn1 Ca1 O6 28.9(2)
O15 Mn1 Ca1 O6 54.07(15)
N5 Mn1 Ca1 O6 -112.70(17)
O17 Mn1 Ca1 O6 147.04(14)
O23 Mn1 Ca1 O1 -33.7(3)
O5 Mn1 Ca1 O1 126.0(2)
O15 Mn1 Ca1 O1 151.17(17)
N5 Mn1 Ca1 O1 -15.60(19)
O17 Mn1 Ca1 O1 -115.86(16)
O23 Mn1 Ca1 Mn3 -90.5(3)
O5 Mn1 Ca1 Mn3 69.2(2)
O15 Mn1 Ca1 Mn3 94.36(13)
N5 Mn1 Ca1 Mn3 -72.41(15)
O17 Mn1 Ca1 Mn3 -172.67(11)
O23 Mn1 Ca1 Mn4 -152.9(3)
O5 Mn1 Ca1 Mn4 6.8(2)
O15 Mn1 Ca1 Mn4 32.00(12)
N5 Mn1 Ca1 Mn4 -134.77(15)
O17 Mn1 Ca1 Mn4 124.97(11)
O23 Mn1 Ca1 Mn2 -29.7(3)
O5 Mn1 Ca1 Mn2 130.0(2)
O15 Mn1 Ca1 Mn2 155.20(12)
N5 Mn1 Ca1 Mn2 -11.57(15)
O17 Mn1 Ca1 Mn2 -111.83(11)
O14 Mn4 Ca1 O18 147.0(4)
O6 Mn4 Ca1 O18 -32.6(4)
O7 Mn4 Ca1 O18 2.0(4)
N3 Mn4 Ca1 O18 -173.2(4)
O11 Mn4 Ca1 O18 -96.2(4)
O9 Mn4 Ca1 O18 88.2(4)
O14 Mn4 Ca1 O10 37.5(2)
O6 Mn4 Ca1 O10 -142.0(2)
O7 Mn4 Ca1 O10 -107.42(17)
N3 Mn4 Ca1 O10 77.43(18)
O11 Mn4 Ca1 O10 154.40(15)
O9 Mn4 Ca1 O10 -21.19(15)
O14 Mn4 Ca1 O4 112.3(2)
O6 Mn4 Ca1 O4 -67.2(2)
O7 Mn4 Ca1 O4 -32.63(16)
N3 Mn4 Ca1 O4 152.22(18)
O11 Mn4 Ca1 O4 -130.81(14)
O9 Mn4 Ca1 O4 53.60(14)
O14 Mn4 Ca1 O5 -55.2(3)
O6 Mn4 Ca1 O5 125.2(2)
O7 Mn4 Ca1 O5 159.81(17)
N3 Mn4 Ca1 O5 -15.34(19)
O11 Mn4 Ca1 O5 61.63(16)
O9 Mn4 Ca1 O5 -113.96(16)
O14 Mn4 Ca1 O16 -22.0(3)
O6 Mn4 Ca1 O16 158.4(2)
O7 Mn4 Ca1 O16 -167.01(17)
N3 Mn4 Ca1 O16 17.84(18)
O11 Mn4 Ca1 O16 94.81(16)
O9 Mn4 Ca1 O16 -80.78(15)
O14 Mn4 Ca1 O2 -167.6(2)
O6 Mn4 Ca1 O2 12.9(2)
O7 Mn4 Ca1 O2 47.45(16)
N3 Mn4 Ca1 O2 -127.70(17)
O11 Mn4 Ca1 O2 -50.73(14)
O9 Mn4 Ca1 O2 133.68(14)
O14 Mn4 Ca1 O6 179.5(3)
O7 Mn4 Ca1 O6 34.6(2)
N3 Mn4 Ca1 O6 -140.6(2)
O11 Mn4 Ca1 O6 -63.6(2)
O9 Mn4 Ca1 O6 120.8(2)
O14 Mn4 Ca1 O1 -102.1(2)
O6 Mn4 Ca1 O1 78.4(2)
O7 Mn4 Ca1 O1 112.97(15)
N3 Mn4 Ca1 O1 -62.18(17)
O11 Mn4 Ca1 O1 14.79(14)
O9 Mn4 Ca1 O1 -160.80(14)
O14 Mn4 Ca1 Mn3 171.3(2)
O6 Mn4 Ca1 Mn3 -8.2(2)
O7 Mn4 Ca1 Mn3 26.34(13)
N3 Mn4 Ca1 Mn3 -148.81(15)
O11 Mn4 Ca1 Mn3 -71.84(11)
O9 Mn4 Ca1 Mn3 112.57(11)
O14 Mn4 Ca1 Mn1 -59.0(2)
O6 Mn4 Ca1 Mn1 121.5(2)
O7 Mn4 Ca1 Mn1 156.04(13)
N3 Mn4 Ca1 Mn1 -19.11(15)
O11 Mn4 Ca1 Mn1 57.86(11)
O9 Mn4 Ca1 Mn1 -117.73(11)
O14 Mn4 Ca1 Mn2 -123.7(2)
O6 Mn4 Ca1 Mn2 56.8(2)
O7 Mn4 Ca1 Mn2 91.37(13)
N3 Mn4 Ca1 Mn2 -83.78(15)
O11 Mn4 Ca1 Mn2 -6.81(11)
O9 Mn4 Ca1 Mn2 177.60(11)
O21 Mn2 Ca1 O18 37.2(3)
O1 Mn2 Ca1 O18 -142.7(2)
O22 Mn2 Ca1 O18 -103.81(17)
N4 Mn2 Ca1 O18 80.35(19)
O24 Mn2 Ca1 O18 157.93(16)
O19 Mn2 Ca1 O18 -16.93(15)
O21 Mn2 Ca1 O10 148.4(4)
O1 Mn2 Ca1 O10 -31.6(4)
O22 Mn2 Ca1 O10 7.3(4)
N4 Mn2 Ca1 O10 -168.5(4)
O24 Mn2 Ca1 O10 -91.0(4)
O19 Mn2 Ca1 O10 94.2(4)
O21 Mn2 Ca1 O4 -18.4(3)
O1 Mn2 Ca1 O4 161.6(2)
O22 Mn2 Ca1 O4 -159.46(17)
N4 Mn2 Ca1 O4 24.70(19)
O24 Mn2 Ca1 O4 102.28(16)
O19 Mn2 Ca1 O4 -72.57(16)
O21 Mn2 Ca1 O5 -168.3(3)
O1 Mn2 Ca1 O5 11.8(2)
O22 Mn2 Ca1 O5 50.69(16)
N4 Mn2 Ca1 O5 -125.15(17)
O24 Mn2 Ca1 O5 -47.57(14)
O19 Mn2 Ca1 O5 137.58(14)
O21 Mn2 Ca1 O16 114.9(3)
O1 Mn2 Ca1 O16 -65.1(2)
O22 Mn2 Ca1 O16 -26.17(16)
N4 Mn2 Ca1 O16 157.99(18)
O24 Mn2 Ca1 O16 -124.43(15)
O19 Mn2 Ca1 O16 60.71(14)
O21 Mn2 Ca1 O2 -56.5(3)
O1 Mn2 Ca1 O2 123.5(2)
O22 Mn2 Ca1 O2 162.44(18)
N4 Mn2 Ca1 O2 -13.40(19)
O24 Mn2 Ca1 O2 64.18(16)
O19 Mn2 Ca1 O2 -110.68(16)
O21 Mn2 Ca1 O6 -101.1(3)
O1 Mn2 Ca1 O6 78.9(2)
O22 Mn2 Ca1 O6 117.80(15)
N4 Mn2 Ca1 O6 -58.03(17)
O24 Mn2 Ca1 O6 19.54(14)
O19 Mn2 Ca1 O6 -155.31(14)
O21 Mn2 Ca1 O1 180.0(3)
O22 Mn2 Ca1 O1 38.9(2)
N4 Mn2 Ca1 O1 -136.9(3)
O24 Mn2 Ca1 O1 -59.3(2)
O19 Mn2 Ca1 O1 125.8(2)
O21 Mn2 Ca1 Mn3 -57.1(2)
O1 Mn2 Ca1 Mn3 122.9(2)
O22 Mn2 Ca1 Mn3 161.86(13)
N4 Mn2 Ca1 Mn3 -13.98(15)
O24 Mn2 Ca1 Mn3 63.60(11)
O19 Mn2 Ca1 Mn3 -111.26(11)
O21 Mn2 Ca1 Mn1 172.8(2)
O1 Mn2 Ca1 Mn1 -7.2(2)
O22 Mn2 Ca1 Mn1 31.74(13)
N4 Mn2 Ca1 Mn1 -144.09(15)
O24 Mn2 Ca1 Mn1 -66.52(11)
O19 Mn2 Ca1 Mn1 118.63(11)
O21 Mn2 Ca1 Mn4 -123.2(2)
O1 Mn2 Ca1 Mn4 56.9(2)
O22 Mn2 Ca1 Mn4 95.79(13)
N4 Mn2 Ca1 Mn4 -80.04(15)
O24 Mn2 Ca1 Mn4 -2.47(12)
O19 Mn2 Ca1 Mn4 -177.32(11)
O14 Mn4 O11 C24 -56.2(3)
O6 Mn4 O11 C24 122.2(3)
O7 Mn4 O11 C24 40.9(3)
N3 Mn4 O11 C24 -146.0(3)
O9 Mn4 O11 C24 -161.2(12)
Ca1 Mn4 O11 C24 153.1(3)
O23 Mn1 O15 C33 159.1(3)
O5 Mn1 O15 C33 -9.6(3)
N5 Mn1 O15 C33 45.1(9)
O17 Mn1 O15 C33 -106.3(3)
Ca1 Mn1 O15 C33 -23.1(4)
O21 Mn2 O1 N5 -29(12)
O22 Mn2 O1 N5 6.8(3)
N4 Mn2 O1 N5 -172.2(3)
O24 Mn2 O1 N5 -86.7(3)
O19 Mn2 O1 N5 98.7(3)
Ca1 Mn2 O1 N5 149.9(4)
O21 Mn2 O1 Ca1 -179(100)
O22 Mn2 O1 Ca1 -143.1(2)
N4 Mn2 O1 Ca1 37.9(2)
O24 Mn2 O1 Ca1 123.3(2)
O19 Mn2 O1 Ca1 -51.3(2)
O18 Ca1 O1 N5 -114.6(3)
O10 Ca1 O1 N5 18.6(4)
O4 Ca1 O1 N5 -175.9(3)
O5 Ca1 O1 N5 44.8(3)
O16 Ca1 O1 N5 -36.8(3)
O2 Ca1 O1 N5 168.3(4)
O6 Ca1 O1 N5 107.5(3)
Mn3 Ca1 O1 N5 158.0(3)
Mn1 Ca1 O1 N5 23.0(3)
Mn4 Ca1 O1 N5 81.9(3)
Mn2 Ca1 O1 N5 -148.0(5)
O18 Ca1 O1 Mn2 33.3(2)
O10 Ca1 O1 Mn2 166.53(18)
O4 Ca1 O1 Mn2 -27.9(3)
O5 Ca1 O1 Mn2 -167.2(2)
O16 Ca1 O1 Mn2 111.1(2)
O2 Ca1 O1 Mn2 -43.70(19)
O6 Ca1 O1 Mn2 -104.5(2)
Mn3 Ca1 O1 Mn2 -54.05(18)
Mn1 Ca1 O1 Mn2 170.9(3)
Mn4 Ca1 O1 Mn2 -130.16(17)
O14 Mn4 O6 N1 -22(6)
O7 Mn4 O6 N1 2.4(3)
N3 Mn4 O6 N1 -175.4(3)
O11 Mn4 O6 N1 -91.4(3)
O9 Mn4 O6 N1 94.3(3)
Ca1 Mn4 O6 N1 150.1(4)
O14 Mn4 O6 Ca1 -172(40)
O7 Mn4 O6 Ca1 -147.6(2)
N3 Mn4 O6 Ca1 34.5(2)
O11 Mn4 O6 Ca1 118.50(19)
O9 Mn4 O6 Ca1 -55.7(2)
O18 Ca1 O6 N1 17.9(4)
O10 Ca1 O6 N1 -114.1(3)
O4 Ca1 O6 N1 -38.1(3)
O5 Ca1 O6 N1 169.6(4)
O16 Ca1 O6 N1 179.6(3)
O2 Ca1 O6 N1 46.1(3)
O1 Ca1 O6 N1 106.9(3)
Mn3 Ca1 O6 N1 21.6(3)
Mn1 Ca1 O6 N1 156.8(3)
Mn4 Ca1 O6 N1 -148.0(5)
Mn2 Ca1 O6 N1 81.7(3)
O18 Ca1 O6 Mn4 165.86(18)
O10 Ca1 O6 Mn4 33.9(2)
O4 Ca1 O6 Mn4 109.9(2)
O5 Ca1 O6 Mn4 -42.43(18)
O16 Ca1 O6 Mn4 -32.5(3)
O2 Ca1 O6 Mn4 -165.9(2)
O1 Ca1 O6 Mn4 -105.1(2)
Mn3 Ca1 O6 Mn4 169.6(2)
Mn1 Ca1 O6 Mn4 -55.26(18)
Mn2 Ca1 O6 Mn4 -130.30(17)
O23 Mn1 O5 N3 -66.4(10)
O15 Mn1 O5 N3 9.9(3)
N5 Mn1 O5 N3 -159.7(3)
O17 Mn1 O5 N3 104.7(3)
Ca1 Mn1 O5 N3 166.3(4)
O23 Mn1 O5 Ca1 127.4(8)
O15 Mn1 O5 Ca1 -156.4(2)
N5 Mn1 O5 Ca1 34.0(2)
O17 Mn1 O5 Ca1 -61.5(2)
O18 Ca1 O5 N3 -168.3(3)
O10 Ca1 O5 N3 -44.8(3)
O4 Ca1 O5 N3 5.5(4)
O16 Ca1 O5 N3 -127.4(3)
O2 Ca1 O5 N3 99.6(3)
O6 Ca1 O5 N3 46.6(3)
O1 Ca1 O5 N3 152.6(4)
Mn3 Ca1 O5 N3 72.7(3)
Mn1 Ca1 O5 N3 -165.0(5)
Mn4 Ca1 O5 N3 23.6(3)
Mn2 Ca1 O5 N3 147.1(3)
O18 Ca1 O5 Mn1 -3.3(4)
O10 Ca1 O5 Mn1 120.2(2)
O4 Ca1 O5 Mn1 170.49(18)
O16 Ca1 O5 Mn1 37.6(2)
O2 Ca1 O5 Mn1 -95.4(2)
O6 Ca1 O5 Mn1 -148.4(2)
O1 Ca1 O5 Mn1 -42.44(19)
Mn3 Ca1 O5 Mn1 -122.30(18)
Mn4 Ca1 O5 Mn1 -171.4(3)
Mn2 Ca1 O5 Mn1 -47.9(2)
O1 Mn2 O21 C84 -129(12)
O22 Mn2 O21 C84 -164.5(5)
N4 Mn2 O21 C84 14.5(5)
O24 Mn2 O21 C84 -71.1(5)
O19 Mn2 O21 C84 103.5(5)
Ca1 Mn2 O21 C84 52.3(6)
O21 Mn2 O24 C96 -58.8(5)
O1 Mn2 O24 C96 120.5(5)
O22 Mn2 O24 C96 39.1(5)
N4 Mn2 O24 C96 -148.8(5)
O19 Mn2 O24 C96 -145.1(15)
Ca1 Mn2 O24 C96 149.6(5)
O5 Mn1 O23 C91 -118.2(8)
O15 Mn1 O23 C91 166.9(3)
N5 Mn1 O23 C91 -24.7(4)
O17 Mn1 O23 C91 70.6(4)
Ca1 Mn1 O23 C91 -8.5(6)
O8 Mn3 O20 C82 162.8(4)
O2 Mn3 O20 C82 -4.9(4)
N1 Mn3 O20 C82 61.2(7)
O3 Mn3 O20 C82 -99.5(4)
Ca1 Mn3 O20 C82 -18.4(4)
O6 Mn4 O14 C31 -143(6)
O7 Mn4 O14 C31 -167.4(4)
N3 Mn4 O14 C31 10.4(5)
O11 Mn4 O14 C31 -73.7(4)
O9 Mn4 O14 C31 100.6(4)
Ca1 Mn4 O14 C31 45.3(6)
O14 Mn4 O7 C2 176.0(4)
O6 Mn4 O7 C2 -3.2(4)
N3 Mn4 O7 C2 13.8(16)
O11 Mn4 O7 C2 81.8(4)
O9 Mn4 O7 C2 -96.0(4)
Ca1 Mn4 O7 C2 -22.4(4)
O21 Mn2 O22 C89 172.3(4)
O1 Mn2 O22 C89 -7.2(4)
N4 Mn2 O22 C89 -0.2(15)
O24 Mn2 O22 C89 78.1(4)
O19 Mn2 O22 C89 -101.5(4)
Ca1 Mn2 O22 C89 -28.1(4)
O18 Ca1 O10 C9 -129.5(5)
O4 Ca1 O10 C9 -63.7(6)
O5 Ca1 O10 C9 82.8(6)
O16 Ca1 O10 C9 162.0(6)
O2 Ca1 O10 C9 -17.7(7)
O6 Ca1 O10 C9 15.4(6)
O1 Ca1 O10 C9 107.7(6)
Mn3 Ca1 O10 C9 -23.3(6)
Mn1 Ca1 O10 C9 104.3(6)
Mn4 Ca1 O10 C9 31.2(5)
Mn2 Ca1 O10 C9 127.9(5)
O18 Ca1 O4 C1 -59.7(6)
O10 Ca1 O4 C1 174.2(6)
O5 Ca1 O4 C1 123.8(6)
O16 Ca1 O4 C1 -121.9(6)
O2 Ca1 O4 C1 18.5(6)
O6 Ca1 O4 C1 85.6(6)
O1 Ca1 O4 C1 3.9(7)
Mn3 Ca1 O4 C1 34.7(5)
Mn1 Ca1 O4 C1 135.9(5)
Mn4 Ca1 O4 C1 110.1(6)
Mn2 Ca1 O4 C1 -9.8(6)
O23 Mn1 O17 C38 -129.9(4)
O5 Mn1 O17 C38 51.9(4)
O15 Mn1 O17 C38 134.1(4)
N5 Mn1 O17 C38 -39.7(4)
Ca1 Mn1 O17 C38 23.1(4)
O18 Ca1 O16 C38 172.6(7)
O10 Ca1 O16 C38 -63.1(7)
O4 Ca1 O16 C38 -125.2(7)
O5 Ca1 O16 C38 14.5(7)
O2 Ca1 O16 C38 116.7(7)
O6 Ca1 O16 C38 5.0(8)
O1 Ca1 O16 C38 83.7(7)
Mn3 Ca1 O16 C38 129.9(6)
Mn1 Ca1 O16 C38 32.2(6)
Mn4 Ca1 O16 C38 -10.8(7)
Mn2 Ca1 O16 C38 107.5(7)
O2 Mn3 O8 C4 -99.8(9)
O20 Mn3 O8 C4 -173.8(5)
N1 Mn3 O8 C4 -13.6(5)
O3 Mn3 O8 C4 86.7(5)
Ca1 Mn3 O8 C4 8.6(7)
O14 Mn4 O9 C9 -119.7(4)
O6 Mn4 O9 C9 61.8(4)
O7 Mn4 O9 C9 143.6(4)
N3 Mn4 O9 C9 -29.5(4)
O11 Mn4 O9 C9 -14.3(17)
Ca1 Mn4 O9 C9 32.4(4)
O8 Mn3 O2 N4 -70.6(9)
O20 Mn3 O2 N4 4.7(3)
N1 Mn3 O2 N4 -156.9(3)
O3 Mn3 O2 N4 102.9(3)
Ca1 Mn3 O2 N4 162.4(4)
O8 Mn3 O2 Ca1 127.0(7)
O20 Mn3 O2 Ca1 -157.7(2)
N1 Mn3 O2 Ca1 40.7(2)
O3 Mn3 O2 Ca1 -59.5(2)
O18 Ca1 O2 N4 -47.3(3)
O10 Ca1 O2 N4 -171.6(3)
O4 Ca1 O2 N4 -126.6(4)
O5 Ca1 O2 N4 97.9(3)
O16 Ca1 O2 N4 8.8(4)
O6 Ca1 O2 N4 151.7(4)
O1 Ca1 O2 N4 44.2(3)
Mn3 Ca1 O2 N4 -160.4(5)
Mn1 Ca1 O2 N4 71.5(3)
Mn4 Ca1 O2 N4 145.5(3)
Mn2 Ca1 O2 N4 20.9(3)
O18 Ca1 O2 Mn3 113.0(2)
O10 Ca1 O2 Mn3 -11.2(4)
O4 Ca1 O2 Mn3 33.8(2)
O5 Ca1 O2 Mn3 -101.7(2)
O16 Ca1 O2 Mn3 169.20(17)
O6 Ca1 O2 Mn3 -47.92(19)
O1 Ca1 O2 Mn3 -155.4(2)
Mn1 Ca1 O2 Mn3 -128.09(17)
Mn4 Ca1 O2 Mn3 -54.10(19)
Mn2 Ca1 O2 Mn3 -178.7(3)
O10 Ca1 O18 C53 -140.1(4)
O4 Ca1 O18 C53 155.2(5)
O5 Ca1 O18 C53 -29.2(6)
O16 Ca1 O18 C53 -70.1(4)
O2 Ca1 O18 C53 72.5(4)
O6 Ca1 O18 C53 98.9(5)
O1 Ca1 O18 C53 6.4(4)
Mn3 Ca1 O18 C53 95.9(4)
Mn1 Ca1 O18 C53 -30.8(5)
Mn4 Ca1 O18 C53 119.6(4)
Mn2 Ca1 O18 C53 21.6(4)
O8 Mn3 O3 C1 -123.2(5)
O2 Mn3 O3 C1 58.2(5)
O20 Mn3 O3 C1 141.4(4)
N1 Mn3 O3 C1 -32.0(5)
Ca1 Mn3 O3 C1 28.5(4)
O21 Mn2 O19 C53 -124.6(3)
O1 Mn2 O19 C53 56.1(3)
O22 Mn2 O19 C53 137.9(3)
N4 Mn2 O19 C53 -34.2(3)
O24 Mn2 O19 C53 -37.8(18)
Ca1 Mn2 O19 C53 28.8(3)
Mn4 O6 N1 C2 -1.3(5)
Ca1 O6 N1 C2 148.4(4)
Mn4 O6 N1 Mn3 173.4(2)
Ca1 O6 N1 Mn3 -36.9(4)
O8 Mn3 N1 C2 4.4(5)
O2 Mn3 N1 C2 171.7(5)
O20 Mn3 N1 C2 106.7(6)
O3 Mn3 N1 C2 -92.6(5)
Ca1 Mn3 N1 C2 -164.1(5)
O8 Mn3 N1 O6 -169.3(4)
O2 Mn3 N1 O6 -2.0(3)
O20 Mn3 N1 O6 -66.9(7)
O3 Mn3 N1 O6 93.7(3)
Ca1 Mn3 N1 O6 22.2(3)
Mn2 O1 N5 C89 -5.5(5)
Ca1 O1 N5 C89 144.7(4)
Mn2 O1 N5 Mn1 170.5(2)
Ca1 O1 N5 Mn1 -39.4(4)
O23 Mn1 N5 C89 10.8(5)
O5 Mn1 N5 C89 179.2(5)
O15 Mn1 N5 C89 125.4(8)
O17 Mn1 N5 C89 -83.3(5)
Ca1 Mn1 N5 C89 -161.1(5)
O23 Mn1 N5 O1 -164.3(4)
O5 Mn1 N5 O1 4.1(3)
O15 Mn1 N5 O1 -49.7(10)
O17 Mn1 N5 O1 101.6(3)
Ca1 Mn1 N5 O1 23.8(3)
Mn1 O5 N3 C33 -8.5(5)
Ca1 O5 N3 C33 157.7(3)
Mn1 O5 N3 Mn4 154.3(2)
Ca1 O5 N3 Mn4 -39.5(4)
O14 Mn4 N3 C33 -18.6(5)
O6 Mn4 N3 C33 160.7(5)
O7 Mn4 N3 C33 143.8(13)
O11 Mn4 N3 C33 75.3(5)
O9 Mn4 N3 C33 -106.3(5)
Ca1 Mn4 N3 C33 -178.0(5)
O14 Mn4 N3 O5 -178.0(3)
O6 Mn4 N3 O5 1.3(3)
O7 Mn4 N3 O5 -15.6(16)
O11 Mn4 N3 O5 -84.1(3)
O9 Mn4 N3 O5 94.3(3)
Ca1 Mn4 N3 O5 22.5(3)
Mn3 O2 N4 C82 -3.8(5)
Ca1 O2 N4 C82 157.7(4)
Mn3 O2 N4 Mn2 163.5(2)
Ca1 O2 N4 Mn2 -35.0(4)
O21 Mn2 N4 C82 -17.4(5)
O1 Mn2 N4 C82 162.1(5)
O22 Mn2 N4 C82 155.2(12)
O24 Mn2 N4 C82 76.4(5)
O19 Mn2 N4 C82 -103.3(5)
Ca1 Mn2 N4 C82 -175.3(5)
O21 Mn2 N4 O2 177.8(3)
O1 Mn2 N4 O2 -2.7(3)
O22 Mn2 N4 O2 -9.6(16)
O24 Mn2 N4 O2 -88.5(3)
O19 Mn2 N4 O2 91.9(3)
Ca1 Mn2 N4 O2 19.9(3)
O26 N6 C98 O25 -8.6(9)
O26 N6 C98 C97 173.8(4)
O13 N2 C26 O12 -6.9(11)
O13 N2 C26 C25 172.8(5)
Ca1 O4 C1 O3 -27.1(10)
Ca1 O4 C1 C68 155.4(3)
Mn3 O3 C1 O4 -19.1(8)
Mn3 O3 C1 C68 158.6(3)
Mn4 O7 C2 N1 3.6(6)
Mn4 O7 C2 C3 -176.9(4)
O6 N1 C2 O7 -1.6(7)
Mn3 N1 C2 O7 -175.4(4)
O6 N1 C2 C3 178.9(5)
Mn3 N1 C2 C3 5.1(8)
Mn4 O14 C31 C37 175.9(3)
Mn4 O14 C31 C32 -4.5(8)
O1 N5 C89 O22 -0.8(7)
Mn1 N5 C89 O22 -176.0(4)
O1 N5 C89 C90 -179.3(4)
Mn1 N5 C89 C90 5.5(8)
Mn2 O22 C89 N5 6.4(6)
Mn2 O22 C89 C90 -175.1(4)
C95 C90 C89 N5 165.0(4)
C91 C90 C89 N5 -14.9(8)
C95 C90 C89 O22 -13.5(7)
C91 C90 C89 O22 166.6(4)
O7 C2 C3 C8 -8.0(8)
N1 C2 C3 C8 171.5(5)
O7 C2 C3 C4 171.1(5)
N1 C2 C3 C4 -9.4(9)
O5 N3 C33 O15 0.0(7)
Mn4 N3 C33 O15 -159.7(4)
O5 N3 C33 C32 179.4(4)
Mn4 N3 C33 C32 19.7(7)
Mn1 O15 C33 N3 8.0(6)
Mn1 O15 C33 C32 -171.4(4)
O2 N4 C82 O20 -0.4(7)
Mn2 N4 C82 O20 -165.5(4)
O2 N4 C82 C83 178.7(5)
Mn2 N4 C82 C83 13.6(8)
Mn3 O20 C82 N4 4.2(6)
Mn3 O20 C82 C83 -174.9(4)
O14 C31 C32 C34 -178.1(5)
C37 C31 C32 C34 1.5(7)
O14 C31 C32 C33 0.3(8)
C37 C31 C32 C33 179.9(4)
N3 C33 C32 C34 170.3(5)
O15 C33 C32 C34 -10.3(8)
N3 C33 C32 C31 -8.1(8)
O15 C33 C32 C31 171.3(5)
Ca1 O10 C9 O9 -17.1(9)
Ca1 O10 C9 C10 164.8(3)
Mn4 O9 C9 O10 -27.4(8)
Mn4 O9 C9 C10 150.6(3)
C40 C39 C44 C45 -177.1(4)
C38 C39 C44 C45 -0.2(8)
C40 C39 C44 C43 2.7(8)
C38 C39 C44 C43 179.6(4)
Mn2 O24 C96 C102 61.2(7)
Mn2 O24 C96 C97 -118.2(5)
Ca1 O16 C38 O17 -24.7(11)
Ca1 O16 C38 C39 154.6(5)
Mn1 O17 C38 O16 -15.7(8)
Mn1 O17 C38 C39 165.1(4)
C40 C39 C38 O16 119.2(6)
C44 C39 C38 O16 -57.8(8)
C40 C39 C38 O17 -61.5(7)
C44 C39 C38 O17 121.5(6)
N4 C82 C83 C88 176.2(5)
O20 C82 C83 C88 -4.6(8)
N4 C82 C83 C84 -1.5(9)
O20 C82 C83 C84 177.6(5)
C4 C3 C8 C7 0.4(9)
C2 C3 C8 C7 179.6(5)
C36 C35 C34 C32 -1.2(9)
C31 C32 C34 C35 -0.1(9)
C33 C32 C34 C35 -178.6(5)
C59 C54 C55 C67 -176.1(5)
C53 C54 C55 C67 3.3(8)
C59 C54 C55 C56 1.8(8)
C53 C54 C55 C56 -178.8(4)
Mn3 O8 C4 C5 -167.6(4)
Mn3 O8 C4 C3 13.2(9)
C8 C3 C4 O8 179.8(6)
C2 C3 C4 O8 0.7(9)
C8 C3 C4 C5 0.6(9)
C2 C3 C4 C5 -178.5(5)
C55 C54 C59 C60 176.3(5)
C53 C54 C59 C60 -3.1(8)
C55 C54 C59 C58 -2.6(9)
C53 C54 C59 C58 178.0(5)
C57 C58 C59 C54 1.3(9)
C63 C58 C59 C54 -179.8(5)
C57 C58 C59 C60 -177.7(4)
C63 C58 C59 C60 1.2(9)
Mn2 O21 C84 C85 171.2(3)
Mn2 O21 C84 C83 -8.9(9)
C88 C83 C84 O21 -178.8(5)
C82 C83 C84 O21 -1.1(10)
C88 C83 C84 C85 1.1(8)
C82 C83 C84 C85 178.9(5)
O8 C4 C5 C6 -179.8(5)
C3 C4 C5 C6 -0.6(9)
C3 C8 C7 C6 -1.5(7)
C91 C90 C95 C94 -0.3(7)
C89 C90 C95 C94 179.8(4)
C39 C44 C43 C42 -1.6(6)
C45 C44 C43 C42 178.2(4)
C39 C44 C43 C48 -179.0(4)
C45 C44 C43 C48 0.8(7)
O14 C31 C37 C36 178.0(4)
C32 C31 C37 C36 -1.7(6)
C90 C95 C94 C93 -2.2(9)
C39 C44 C45 C46 177.9(4)
C43 C44 C45 C46 -1.9(7)
C95 C94 C93 C92 2.2(9)
C91 C92 C93 C94 0.2(7)
Mn4 O11 C24 C25 -126.5(4)
Mn4 O11 C24 C30 54.6(6)
C4 C5 C6 C7 -0.4(7)
C8 C7 C6 C5 1.5(9)
Ca1 O18 C53 O19 -7.1(9)
Ca1 O18 C53 C54 174.3(4)
Mn2 O19 C53 O18 -28.7(7)
Mn2 O19 C53 C54 150.0(3)
C55 C54 C53 O18 -72.7(6)
C59 C54 C53 O18 106.7(5)
C55 C54 C53 O19 108.5(5)
C59 C54 C53 O19 -72.1(6)
O11 C24 C30 C29 177.8(4)
C25 C24 C30 C29 -1.2(8)
C59 C58 C57 C56 0.9(8)
C63 C58 C57 C56 -178.0(5)
C12 C11 C10 C15 0.7(8)
C23 C11 C10 C15 179.2(6)
C12 C11 C10 C9 -177.3(4)
C23 C11 C10 C9 1.2(8)
O10 C9 C10 C11 114.1(5)
O9 C9 C10 C11 -64.1(5)
O10 C9 C10 C15 -63.9(5)
O9 C9 C10 C15 117.8(4)
C11 C10 C15 C16 178.9(5)
C9 C10 C15 C16 -3.1(8)
C11 C10 C15 C14 -0.8(9)
C9 C10 C15 C14 177.2(5)
C13 C14 C15 C10 -0.2(8)
C19 C14 C15 C10 -178.0(5)
C13 C14 C15 C16 -179.9(4)
C19 C14 C15 C16 2.3(8)
O4 C1 C68 C73 -62.9(5)
O3 C1 C68 C73 119.2(4)
O4 C1 C68 C69 117.1(4)
O3 C1 C68 C69 -60.7(5)
C34 C35 C36 C37 1.1(7)
C31 C37 C36 C35 0.4(8)
C42 C43 C48 C47 -176.8(5)
C44 C43 C48 C47 0.6(9)
Mn1 O23 C91 C92 -158.3(4)
Mn1 O23 C91 C90 22.9(6)
C93 C92 C91 O23 178.6(4)
C93 C92 C91 C90 -2.6(7)
C95 C90 C91 O23 -178.6(4)
C89 C90 C91 O23 1.3(6)
C95 C90 C91 C92 2.6(6)
C89 C90 C91 C92 -177.5(5)
C73 C68 C69 C81 176.1(5)
C1 C68 C69 C81 -3.9(8)
C73 C68 C69 C70 -2.6(8)
C1 C68 C69 C70 177.4(5)
C80 C81 C69 C68 -179.0(5)
C80 C81 C69 C70 -0.3(9)
C71 C70 C69 C68 1.0(9)
C78 C70 C69 C68 -178.2(5)
C71 C70 C69 C81 -177.8(6)
C78 C70 C69 C81 3.0(8)
C44 C39 C40 C41 -2.4(7)
C38 C39 C40 C41 -179.3(5)
C44 C39 C40 C52 175.6(4)
C38 C39 C40 C52 -1.3(6)
C42 C41 C40 C39 0.9(7)
C49 C41 C40 C39 177.1(5)
C42 C41 C40 C52 -177.1(4)
C49 C41 C40 C52 -1.0(6)
C10 C11 C23 C22 179.5(5)
C12 C11 C23 C22 -1.9(8)
C88 C87 C86 C85 1.2(11)
C42 C41 C49 C50 176.0(5)
C40 C41 C49 C50 0.1(8)
C69 C70 C71 C72 0.8(10)
C78 C70 C71 C72 179.9(5)
C77 C72 C71 C70 180.0(5)
C73 C72 C71 C70 -1.0(10)
C100 C99 C97 C96 -0.6(10)
C100 C99 C97 C98 177.7(5)
O24 C96 C97 C99 -177.9(5)
C102 C96 C97 C99 2.7(7)
O24 C96 C97 C98 4.0(8)
C102 C96 C97 C98 -175.4(4)
O25 C98 C97 C99 -1.0(8)
N6 C98 C97 C99 176.6(5)
O25 C98 C97 C96 177.2(6)
N6 C98 C97 C96 -5.2(7)
C87 C86 C85 C84 -1.1(9)
O21 C84 C85 C86 179.9(4)
C83 C84 C85 C86 -0.1(7)
C10 C11 C12 C13 0.4(6)
C23 C11 C12 C13 -178.1(4)
C10 C11 C12 C20 179.5(5)
C23 C11 C12 C20 0.9(7)
C21 C20 C12 C13 -179.2(6)
C21 C20 C12 C11 1.8(7)
C49 C41 C42 C43 -175.9(5)
C40 C41 C42 C43 0.1(7)
C48 C43 C42 C41 177.6(4)
C44 C43 C42 C41 0.2(7)
C86 C87 C88 C83 -0.1(9)
C84 C83 C88 C87 -1.1(7)
C82 C83 C88 C87 -178.9(4)
C19 C14 C13 C12 179.1(6)
C15 C14 C13 C12 1.4(7)
C11 C12 C13 C14 -1.5(9)
C20 C12 C13 C14 179.5(5)
C10 C15 C16 C17 179.4(5)
C14 C15 C16 C17 -0.9(7)
C58 C57 C56 C64 178.4(5)
C58 C57 C56 C55 -1.8(7)
C65 C64 C56 C57 -178.0(6)
C65 C64 C56 C55 2.2(8)
C54 C55 C56 C57 0.4(6)
C67 C55 C56 C57 178.4(5)
C54 C55 C56 C64 -179.7(4)
C67 C55 C56 C64 -1.8(7)
C50 C51 C52 C40 -1.6(7)
C39 C40 C52 C51 -176.2(4)
C41 C40 C52 C51 1.8(6)
O11 C24 C25 C27 -178.1(6)
C30 C24 C25 C27 0.9(8)
O11 C24 C25 C26 4.6(8)
C30 C24 C25 C26 -176.5(4)
O12 C26 C25 C27 13.9(9)
N2 C26 C25 C27 -165.8(6)
O12 C26 C25 C24 -168.7(6)
N2 C26 C25 C24 11.6(8)
C17 C18 C19 C14 -0.2(8)
C13 C14 C19 C18 -179.5(5)
C15 C14 C19 C18 -1.8(7)
C41 C49 C50 C51 0.2(8)
C52 C51 C50 C49 0.6(8)
C69 C68 C73 C74 -178.3(5)
C1 C68 C73 C74 1.7(6)
C69 C68 C73 C72 2.3(7)
C1 C68 C73 C72 -177.6(4)
C75 C74 C73 C68 -179.5(5)
C75 C74 C73 C72 -0.1(7)
C71 C72 C73 C68 -0.6(7)
C77 C72 C73 C68 178.5(5)
C71 C72 C73 C74 -179.9(6)
C77 C72 C73 C74 -0.9(7)
C65 C66 C67 C55 -1.3(8)
C54 C55 C67 C66 179.2(4)
C56 C55 C67 C66 1.4(7)
C57 C58 C63 C62 178.6(7)
C59 C58 C63 C62 -0.3(10)
O24 C96 C102 C101 177.1(5)
C97 C96 C102 C101 -3.6(9)
C43 C48 C47 C46 -1.0(8)
C11 C23 C22 C21 0.4(8)
C15 C16 C17 C18 -1.0(10)
C19 C18 C17 C16 1.6(8)
C12 C20 C21 C22 -3.5(8)
C23 C22 C21 C20 2.4(10)
C24 C30 C29 C28 0.1(9)
C73 C74 C75 C76 1.0(10)
C44 C45 C46 C47 1.6(8)
C48 C47 C46 C45 -0.2(10)
C74 C75 C76 C77 -0.9(13)
C58 C63 C62 C61 -1.5(14)
C60 C61 C62 C63 2.3(14)
C56 C64 C65 C66 -2.1(9)
C67 C66 C65 C64 1.7(9)
C69 C81 C80 C79 -1.6(8)
C78 C79 C80 C81 0.7(11)
C80 C79 C78 C70 2.2(11)
C71 C70 C78 C79 176.8(5)
C69 C70 C78 C79 -4.0(8)
C62 C61 C60 C59 -1.3(12)
C54 C59 C60 C61 -179.4(6)
C58 C59 C60 C61 -0.4(8)
C75 C76 C77 C72 -0.1(13)
C71 C72 C77 C76 -180.0(6)
C73 C72 C77 C76 1.0(10)
C97 C99 C100 C101 -0.9(9)
C24 C25 C27 C28 0.4(13)
C26 C25 C27 C28 177.9(8)
C30 C29 C28 C27 1.1(13)
C25 C27 C28 C29 -1.4(15)
C96 C102 C101 C100 2.2(10)
C99 C100 C101 C102 0.2(10)
C107 N7 C105 C106 48.6(15)
C109 N7 C105 C106 -67.5(10)
C105 N7 C107 C108 75.0(16)
C109 N7 C107 C108 -166.6(12)
C107 N7 C109 C110 176.1(11)
C105 N7 C109 C110 -52.2(10)
C113 N8 C111 C112 60.1(17)
C115 N8 C111 C112 -67.4(16)
C111 N8 C113 C114 -67.0(15)
C115 N8 C113 C114 62.6(14)
C111 N8 C115 C116 -68.6(13)
C113 N8 C115 C116 162.3(11)
C121 N9 C117 C118 179.9(6)
C119 N9 C117 C118 51.8(8)
C121 N9 C119 C120 -71.3(9)
C117 N9 C119 C120 57.0(9)
C119 N9 C121 C122 -169.0(6)
C117 N9 C121 C122 61.9(8)
C127 N10 C123 C124 52.9(7)
C125 N10 C123 C124 -177.3(5)
C123 N10 C125 C126 178.8(6)
C127 N10 C125 C126 -50.8(8)
C123 N10 C127 C128 64.4(12)
C125 N10 C127 C128 -63.3(12)
C133 N11 C129 C130 -57.4(9)
C131 N11 C129 C130 69.6(8)
C129 N11 C131 C132 61.1(8)
C133 N11 C131 C132 -170.4(6)
C129 N11 C133 C134 -52.2(8)
C131 N11 C133 C134 178.5(7)

loop_
_platon_squeeze_void_nr
_platon_squeeze_void_average_x
_platon_squeeze_void_average_y
_platon_squeeze_void_average_z
_platon_squeeze_void_volume
_platon_squeeze_void_count_electrons
_platon_squeeze_void_content
1 0.000 0.000 0.500 316 85 ' '
2 0.014 0.118 0.939 8 2 ' '
3 0.426 0.221 0.906 64 18 ' '
4 -0.074 0.279 0.406 64 18 ' '
5 0.500 0.500 0.000 316 85 ' '
6 0.514 0.382 0.439 8 2 ' '
7 0.486 0.618 0.561 8 2 ' '
8 0.074 0.721 0.594 64 18 ' '
9 0.574 0.779 0.094 64 18 ' '
10 0.986 0.882 0.061 8 2 ' '
